data_4114655
loop_
_publ_author_name
'Ki-Min Park'
'Soo-Young Kim'
'Jungseok Heo'
'Dongmok Whang'
'Shigeru Sakamoto'
'Kentaro Yamaguchi'
'Kimoon Kim'

_publ_section_title
;
 Designed Self-Assembly of Molecular Necklaces
;
_journal_name_full 'Journal of the American Chemical Society'
_journal_page_first 2140
_journal_page_last 2147
_journal_paper_doi 10.1021/ja011654q
_journal_volume 124
_journal_year 2002
_chemical_formula_sum 'C201 H380 N126 O154 Pt3'
_chemical_formula_weight 7611.58
_chemical_name_systematic
;
 ?
;
_space_group_IT_number 2
_symmetry_cell_setting triclinic
_symmetry_space_group_name_Hall '-P 1'
_symmetry_space_group_name_H-M 'P -1'
_atom_sites_solution_hydrogens geom
_atom_sites_solution_primary direct
_atom_sites_solution_secondary difmap
_audit_creation_method SHELXL-97
_cell_angle_alpha 77.657(17)
_cell_angle_beta 83.39(3)
_cell_angle_gamma 88.67(5)
_cell_formula_units_Z 2
_cell_length_a 15.692(6)
_cell_length_b 22.449(9)
_cell_length_c 46.706(18)
_cell_measurement_temperature 188(2)
_cell_volume 15966(11)
_computing_cell_refinement 'Bruker SMART'
_computing_data_collection 'Bruker SMART'
_computing_data_reduction 'Bruker SHELXTL'
_computing_molecular_graphics 'Bruker SHELXTL'
_computing_publication_material 'Bruker SHELXTL'
_computing_structure_refinement 'SHELXL-97 (Sheldrick, 1997)'
_computing_structure_solution 'SHELXS-97 (Sheldrick, 1990)'
_diffrn_ambient_temperature 188(2)
_diffrn_measured_fraction_theta_full 0.545
_diffrn_measured_fraction_theta_max 0.545
_diffrn_measurement_device_type 'CCD area detector'
_diffrn_measurement_method 'phi and omega scans'
_diffrn_radiation_monochromator graphite
_diffrn_radiation_source 'fine-focus sealed tube'
_diffrn_radiation_type MoK\a
_diffrn_radiation_wavelength 0.71073
_diffrn_reflns_av_R_equivalents 0.0000
_diffrn_reflns_av_sigmaI/netI 0.1846
_diffrn_reflns_limit_h_max 17
_diffrn_reflns_limit_h_min -17
_diffrn_reflns_limit_k_max 2
_diffrn_reflns_limit_k_min -25
_diffrn_reflns_limit_l_max 41
_diffrn_reflns_limit_l_min -42
_diffrn_reflns_number 27677
_diffrn_reflns_theta_full 24.11
_diffrn_reflns_theta_max 24.11
_diffrn_reflns_theta_min 1.76
_exptl_absorpt_coefficient_mu 1.433
_exptl_absorpt_correction_type none
_exptl_crystal_colour colorless
_exptl_crystal_density_diffrn 1.583
_exptl_crystal_description needle
_exptl_crystal_F_000 7868
_exptl_crystal_size_max .05
_exptl_crystal_size_mid .05
_exptl_crystal_size_min .50
_refine_diff_density_max 4.264
_refine_diff_density_min -4.052
_refine_diff_density_rms 0.216
_refine_ls_extinction_method none
_refine_ls_goodness_of_fit_ref 1.118
_refine_ls_hydrogen_treatment mixed
_refine_ls_matrix_type fullcycle
_refine_ls_number_parameters 4294
_refine_ls_number_reflns 27677
_refine_ls_number_restraints 47
_refine_ls_restrained_S_all 1.119
_refine_ls_R_factor_all 0.3266
_refine_ls_R_factor_gt 0.2252
_refine_ls_shift/su_max 2.813
_refine_ls_shift/su_mean 0.508
_refine_ls_structure_factor_coef Fsqd
_refine_ls_weighting_details 'calc w=1/[\s^2^(Fo^2^)+(0.0002P)^2^+2658.6345P] where P=(Fo^2^+2Fc^2^)/3'
_refine_ls_weighting_scheme calc
_refine_ls_wR_factor_gt 0.4277
_refine_ls_wR_factor_ref 0.5035
_reflns_number_gt 15633
_reflns_number_total 27677
_reflns_threshold_expression >2sigma(I)
_cod_data_source_file ja011654q_3.cif
_cod_data_source_block MN54T
_cod_database_code 4114655

loop_
_symmetry_equiv_pos_as_xyz
'x, y, z'
'-x, -y, -z'

loop_
_atom_site_label
_atom_site_type_symbol
_atom_site_fract_x
_atom_site_fract_y
_atom_site_fract_z
_atom_site_U_iso_or_equiv
_atom_site_adp_type
_atom_site_occupancy
_atom_site_symmetry_multiplicity
_atom_site_calc_flag
_atom_site_refinement_flags
Pt1A Pt 0.64099(13) 0.12003(7) 0.96631(5) 0.0359(7) Uani 1 1 d D
Pt2A Pt 0.41296(16) 0.29319(8) 0.57997(5) 0.0510(9) Uani 1 1 d D
Pt3A Pt 1.1029(3) 0.8051(3) 0.70718(8) 0.205(3) Uani 1 1 d D
O101 O 0.671(2) 0.4454(11) 0.8050(6) 0.036(10) Uani 1 1 d .
O102 O 0.808(2) 0.3775(13) 0.8529(8) 0.049(11) Uani 1 1 d .
O103 O 0.810(2) 0.3766(14) 0.9244(7) 0.050(11) Uani 1 1 d .
O104 O 0.658(3) 0.4786(18) 0.9469(8) 0.075(14) Uani 1 1 d .
O105 O 0.510(3) 0.5604(16) 0.9044(10) 0.089(16) Uani 1 1 d .
O106 O 0.526(2) 0.5465(13) 0.8345(8) 0.054(12) Uani 1 1 d .
O107 O 0.920(3) 0.6636(15) 0.7708(8) 0.076(15) Uani 1 1 d .
O108 O 1.071(2) 0.5784(16) 0.8181(10) 0.071(16) Uani 1 1 d .
O109 O 1.064(2) 0.5882(17) 0.8881(11) 0.091(18) Uani 1 1 d .
O110 O 0.916(3) 0.6871(18) 0.9133(11) 0.081(15) Uani 1 1 d .
O111 O 0.771(3) 0.7652(15) 0.8673(9) 0.070(14) Uani 1 1 d .
O112 O 0.774(3) 0.7597(14) 0.7948(9) 0.073(15) Uani 1 1 d .
N101 N 0.688(3) 0.5442(16) 0.7741(10) 0.044(14) Uani 1 1 d .
N102 N 0.800(3) 0.4752(14) 0.7810(9) 0.035(12) Uani 1 1 d .
N103 N 0.902(3) 0.4204(15) 0.8125(11) 0.038(18) Uani 1 1 d .
N104 N 0.940(4) 0.3934(16) 0.8562(14) 0.05(2) Uani 1 1 d .
N105 N 0.953(4) 0.3988(17) 0.9090(13) 0.068(18) Uani 1 1 d .
N106 N 0.883(4) 0.4419(19) 0.9413(13) 0.073(18) Uani 1 1 d .
N107 N 0.786(4) 0.5087(17) 0.9625(10) 0.058(17) Uani 1 1 d .
N108 N 0.684(4) 0.577(2) 0.9517(11) 0.078(19) Uani 1 1 d .
N109 N 0.577(4) 0.636(2) 0.9233(15) 0.09(3) Uani 1 1 d .
N110 N 0.526(4) 0.6605(18) 0.8800(13) 0.06(3) Uani 1 1 d .
N111 N 0.534(2) 0.6522(19) 0.8301(11) 0.066(16) Uani 1 1 d .
N112 N 0.594(3) 0.6072(19) 0.7928(11) 0.043(13) Uani 1 1 d .
N113 N 0.797(3) 0.6287(14) 0.7599(10) 0.078(18) Uani 1 1 d .
N114 N 0.900(2) 0.5629(15) 0.7688(10) 0.036(14) Uani 1 1 d .
N115 N 1.007(3) 0.507(2) 0.7977(16) 0.04(2) Uani 1 1 d .
N116 N 1.063(4) 0.475(2) 0.8405(14) 0.08(3) Uani 1 1 d .
N117 N 1.047(3) 0.488(2) 0.8929(10) 0.045(14) Uani 1 1 d .
N118 N 0.995(4) 0.528(2) 0.9300(14) 0.09(2) Uani 1 1 d .
N119 N 0.880(5) 0.596(3) 0.9461(14) 0.08(2) Uani 1 1 d .
N120 N 0.781(6) 0.658(3) 0.9418(15) 0.13(3) Uani 1 1 d .
N121 N 0.688(5) 0.714(2) 0.9086(17) 0.06(2) Uani 1 1 d .
N122 N 0.632(4) 0.741(2) 0.8666(15) 0.08(3) Uani 1 1 d .
N123 N 0.639(3) 0.7362(17) 0.8133(11) 0.064(16) Uani 1 1 d .
N124 N 0.690(3) 0.6972(19) 0.7762(11) 0.067(16) Uani 1 1 d .
C101 C 0.718(4) 0.485(2) 0.7896(13) 0.060(19) Uani 1 1 d .
C102 C 0.848(3) 0.4191(18) 0.7884(16) 0.04(2) Uani 1 1 d .
H10A H 0.8449 0.3856 0.7791 0.052 Uiso 1 1 calc R
C103 C 0.872(4) 0.394(2) 0.8381(16) 0.03(2) Uani 1 1 d .
C104 C 0.966(5) 0.363(3) 0.8849(15) 0.08(3) Uani 1 1 d .
H10B H 1.0273 0.3516 0.8821 0.102 Uiso 1 1 calc R
H10C H 0.9328 0.3242 0.8917 0.102 Uiso 1 1 calc R
C105 C 0.882(4) 0.4001(16) 0.9242(12) 0.036(16) Uani 1 1 d .
C106 C 0.826(4) 0.451(2) 0.9676(15) 0.07(2) Uani 1 1 d .
H10D H 0.7821 0.4188 0.9732 0.079 Uiso 1 1 calc R
H10E H 0.8608 0.4481 0.9844 0.079 Uiso 1 1 calc R
C107 C 0.707(4) 0.517(3) 0.9513(15) 0.06(2) Uani 1 1 d .
C108 C 0.597(5) 0.594(3) 0.9510(16) 0.08(3) Uani 1 1 d .
H10F H 0.5799 0.6136 0.9678 0.101 Uiso 1 1 calc R
H10G H 0.5620 0.5564 0.9541 0.101 Uiso 1 1 calc R
C109 C 0.536(4) 0.614(3) 0.9046(17) 0.07(3) Uani 1 1 d .
C110 C 0.479(4) 0.657(2) 0.8557(16) 0.05(3) Uani 1 1 d .
H11A H 0.4412 0.6206 0.8614 0.065 Uiso 1 1 calc R
H11B H 0.4429 0.6933 0.8513 0.065 Uiso 1 1 calc R
C111 C 0.548(5) 0.598(2) 0.8212(17) 0.08(2) Uani 1 1 d .
C112 C 0.603(3) 0.568(2) 0.7732(13) 0.036(17) Uani 1 1 d .
H11C H 0.5605 0.5595 0.7616 0.043 Uiso 1 1 calc R
C113 C 0.884(4) 0.6223(18) 0.7648(11) 0.045(18) Uani 1 1 d .
C114 C 0.990(3) 0.541(2) 0.7699(13) 0.037(17) Uani 1 1 d .
H11D H 1.0030 0.5160 0.7550 0.045 Uiso 1 1 calc R
H11E H 1.0284 0.5771 0.7644 0.045 Uiso 1 1 calc R
C115 C 1.050(4) 0.524(3) 0.819(2) 0.06(3) Uani 1 1 d .
C116 C 1.106(4) 0.478(3) 0.866(2) 0.07(3) Uani 1 1 d .
H11F H 1.1483 0.5116 0.8605 0.089 Uiso 1 1 calc R
H11G H 1.1375 0.4396 0.8718 0.089 Uiso 1 1 calc R
C117 C 1.043(5) 0.538(3) 0.9041(15) 0.07(2) Uani 1 1 d .
C118 C 0.963(5) 0.576(2) 0.9474(13) 0.06(2) Uani 1 1 d .
H11H H 0.9998 0.5912 0.9589 0.071 Uiso 1 1 calc R
C119 C 0.863(7) 0.654(4) 0.9317(18) 0.10(3) Uani 1 1 d .
C120 C 0.745(5) 0.715(3) 0.9292(19) 0.06(3) Uani 1 1 d .
H12A H 0.7583 0.7515 0.9347 0.070 Uiso 1 1 calc R
C121 C 0.700(5) 0.746(3) 0.878(2) 0.09(3) Uani 1 1 d .
C122 C 0.624(3) 0.776(2) 0.8351(14) 0.05(2) Uani 1 1 d .
H12B H 0.5663 0.7947 0.8342 0.066 Uiso 1 1 calc R
H12C H 0.6668 0.8100 0.8298 0.066 Uiso 1 1 calc R
C123 C 0.713(3) 0.7289(17) 0.7961(13) 0.049(19) Uani 1 1 d .
C124 C 0.751(3) 0.6853(17) 0.7533(13) 0.06(2) Uani 1 1 d .
H12D H 0.7939 0.7189 0.7483 0.070 Uiso 1 1 calc R
H12E H 0.7221 0.6860 0.7356 0.070 Uiso 1 1 calc R
C125 C 0.772(3) 0.5669(16) 0.7545(14) 0.06(2) Uani 1 1 d .
H12F H 0.7626 0.5718 0.7333 0.077 Uiso 1 1 calc R
C126 C 0.840(3) 0.529(2) 0.7600(14) 0.06(2) Uani 1 1 d .
H12G H 0.8637 0.5166 0.7414 0.070 Uiso 1 1 calc R
C127 C 0.995(4) 0.4365(17) 0.8074(14) 0.07(3) Uani 1 1 d .
H12H H 1.0268 0.4147 0.7930 0.087 Uiso 1 1 calc R
C128 C 1.027(4) 0.421(2) 0.8367(15) 0.07(2) Uani 1 1 d .
H12I H 1.0719 0.3881 0.8369 0.080 Uiso 1 1 calc R
C129 C 1.024(5) 0.434(3) 0.9155(17) 0.08(2) Uani 1 1 d .
H12J H 1.0744 0.4082 0.9220 0.099 Uiso 1 1 calc R
C130 C 0.979(5) 0.464(3) 0.9385(15) 0.08(3) Uani 1 1 d .
H13A H 1.0025 0.4480 0.9577 0.095 Uiso 1 1 calc R
C131 C 0.819(4) 0.5631(18) 0.9667(11) 0.07(2) Uani 1 1 d .
H13B H 0.8379 0.5569 0.9869 0.088 Uiso 1 1 calc R
C132 C 0.742(4) 0.613(2) 0.9634(13) 0.054(19) Uani 1 1 d .
H13C H 0.7189 0.6260 0.9820 0.065 Uiso 1 1 calc R
C133 C 0.598(5) 0.700(3) 0.9135(18) 0.07(3) Uani 1 1 d .
H13D H 0.5690 0.7239 0.9277 0.079 Uiso 1 1 calc R
C134 C 0.561(4) 0.716(2) 0.8856(18) 0.06(3) Uani 1 1 d .
H13E H 0.5149 0.7473 0.8865 0.074 Uiso 1 1 calc R
C135 C 0.564(5) 0.708(3) 0.8071(11) 0.08(3) Uani 1 1 d .
H13F H 0.5166 0.7373 0.8011 0.098 Uiso 1 1 calc R
C136 C 0.603(3) 0.6748(16) 0.7826(11) 0.036(17) Uani 1 1 d .
H13G H 0.5720 0.6884 0.7647 0.043 Uiso 1 1 calc R
O201 O 0.731(2) 0.2261(17) 0.7210(10) 0.039(14) Uani 1 1 d .
O202 O 0.629(3) 0.1179(17) 0.6961(8) 0.077(15) Uani 1 1 d .
O203 O 0.411(3) 0.1172(16) 0.6926(10) 0.084(15) Uani 1 1 d .
O204 O 0.279(2) 0.2222(17) 0.7141(8) 0.080(15) Uani 1 1 d .
O205 O 0.388(2) 0.3240(12) 0.7434(8) 0.035(11) Uani 1 1 d .
O206 O 0.612(3) 0.3320(13) 0.7457(10) 0.050(15) Uani 1 1 d .
O207 O 0.681(2) 0.0539(13) 0.8445(7) 0.048(11) Uani 1 1 d .
O208 O 0.596(3) -0.0574(15) 0.8160(12) 0.067(16) Uani 1 1 d .
O209 O 0.378(3) -0.0517(17) 0.8124(10) 0.052(17) Uani 1 1 d .
O210 O 0.240(2) 0.0611(15) 0.8380(10) 0.042(12) Uani 1 1 d .
O211 O 0.3310(19) 0.1698(12) 0.8676(7) 0.031(10) Uani 1 1 d .
O212 O 0.547(2) 0.1697(11) 0.8694(7) 0.049(12) Uani 1 1 d .
N201 N 0.761(3) 0.2130(18) 0.7707(13) 0.034(16) Uani 1 1 d .
N202 N 0.777(2) 0.1347(14) 0.7482(11) 0.035(14) Uani 1 1 d .
N203 N 0.704(4) 0.057(2) 0.7273(13) 0.08(2) Uani 1 1 d .
N204 N 0.597(3) 0.0202(16) 0.7173(11) 0.046(16) Uani 1 1 d .
N205 N 0.436(3) 0.0155(15) 0.7154(10) 0.059(16) Uani 1 1 d .
N206 N 0.312(3) 0.0544(13) 0.7249(12) 0.064(18) Uani 1 1 d .
N207 N 0.214(3) 0.133(2) 0.7410(10) 0.050(15) Uani 1 1 d .
N208 N 0.210(3) 0.215(2) 0.7593(10) 0.066(17) Uani 1 1 d .
N209 N 0.272(3) 0.2849(16) 0.7819(14) 0.030(19) Uani 1 1 d .
N210 N 0.396(3) 0.3274(17) 0.7899(13) 0.035(19) Uani 1 1 d .
N211 N 0.547(3) 0.3282(16) 0.7934(12) 0.036(17) Uani 1 1 d .
N212 N 0.684(3) 0.2964(16) 0.7864(11) 0.024(13) Uani 1 1 d .
N213 N 0.746(2) 0.1449(14) 0.8174(8) 0.029(12) Uani 1 1 d .
N214 N 0.755(3) 0.0627(18) 0.7965(10) 0.050(15) Uani 1 1 d .
N215 N 0.697(3) -0.0150(16) 0.7771(11) 0.049(19) Uani 1 1 d .
N216 N 0.581(3) -0.0553(17) 0.7647(13) 0.056(19) Uani 1 1 d .
N217 N 0.428(3) -0.0534(14) 0.7657(13) 0.048(19) Uani 1 1 d .
N218 N 0.302(4) -0.014(3) 0.7765(19) 0.08(2) Uani 1 1 d .
N219 N 0.215(3) 0.067(2) 0.7901(16) 0.07(2) Uani 1 1 d .
N220 N 0.195(3) 0.1476(14) 0.8105(11) 0.044(18) Uani 1 1 d .
N221 N 0.257(3) 0.2246(16) 0.8314(11) 0.047(16) Uani 1 1 d .
N222 N 0.381(3) 0.2644(12) 0.8409(10) 0.017(16) Uani 1 1 d .
N223 N 0.527(2) 0.2662(13) 0.8465(8) 0.029(11) Uani 1 1 d .
N224 N 0.655(3) 0.2243(15) 0.8348(9) 0.030(12) Uani 1 1 d .
C201 C 0.753(4) 0.197(3) 0.746(2) 0.04(3) Uani 1 1 d .
C202 C 0.781(3) 0.098(2) 0.7267(11) 0.039(16) Uani 1 1 d .
H20A H 0.8300 0.0985 0.7126 0.047 Uiso 1 1 calc R
C203 C 0.634(5) 0.0729(19) 0.7121(16) 0.07(2) Uani 1 1 d .
C204 C 0.528(4) 0.011(2) 0.7005(14) 0.06(3) Uani 1 1 d .
H20B H 0.5353 -0.0291 0.6955 0.077 Uiso 1 1 calc R
H20C H 0.5344 0.0423 0.6818 0.077 Uiso 1 1 calc R
C205 C 0.389(4) 0.069(2) 0.7105(17) 0.08(2) Uani 1 1 d .
C206 C 0.240(3) 0.0893(17) 0.7198(11) 0.035(15) Uani 1 1 d .
H20D H 0.1907 0.0615 0.7210 0.042 Uiso 1 1 calc R
H20E H 0.2482 0.1139 0.6994 0.042 Uiso 1 1 calc R
C207 C 0.244(3) 0.1895(19) 0.7362(14) 0.034(17) Uani 1 1 d .
C208 C 0.214(5) 0.281(2) 0.759(2) 0.08(4) Uani 1 1 d .
H20F H 0.1865 0.3137 0.7467 0.098 Uiso 1 1 calc R
C209 C 0.351(4) 0.315(3) 0.7696(18) 0.04(2) Uani 1 1 d .
C210 C 0.470(3) 0.3656(16) 0.7860(10) 0.026(15) Uani 1 1 d .
H21A H 0.4607 0.3954 0.7989 0.031 Uiso 1 1 calc R
H21B H 0.4795 0.3885 0.7653 0.031 Uiso 1 1 calc R
C211 C 0.609(5) 0.320(2) 0.7727(19) 0.06(2) Uani 1 1 d .
C212 C 0.762(3) 0.275(2) 0.7712(12) 0.061(19) Uani 1 1 d .
H21C H 0.8098 0.3003 0.7626 0.073 Uiso 1 1 calc R
C213 C 0.723(3) 0.082(2) 0.8216(12) 0.034(15) Uani 1 1 d .
C214 C 0.757(5) 0.000(3) 0.7965(16) 0.09(3) Uani 1 1 d .
H21D H 0.7414 -0.0233 0.8169 0.109 Uiso 1 1 calc R
H21E H 0.8159 -0.0113 0.7898 0.109 Uiso 1 1 calc R
C215 C 0.618(4) -0.042(2) 0.787(2) 0.06(3) Uani 1 1 d .
C216 C 0.511(3) -0.091(3) 0.7694(15) 0.09(3) Uani 1 1 d .
H21F H 0.5076 -0.1165 0.7896 0.102 Uiso 1 1 calc R
H21G H 0.5171 -0.1186 0.7554 0.102 Uiso 1 1 calc R
C217 C 0.358(6) -0.043(3) 0.785(3) 0.12(5) Uani 1 1 d .
C218 C 0.225(4) 0.002(2) 0.7911(12) 0.051(18) Uani 1 1 d .
H21H H 0.1825 -0.0268 0.8009 0.061 Uiso 1 1 calc R
C219 C 0.221(4) 0.089(2) 0.8153(19) 0.06(3) Uani 1 1 d .
C220 C 0.185(3) 0.184(2) 0.8344(11) 0.046(16) Uani 1 1 d .
H22A H 0.1316 0.2078 0.8332 0.055 Uiso 1 1 calc R
H22B H 0.1814 0.1557 0.8540 0.055 Uiso 1 1 calc R
C221 C 0.322(4) 0.214(3) 0.8502(19) 0.08(3) Uani 1 1 d .
C222 C 0.436(3) 0.272(2) 0.8585(12) 0.03(2) Uani 1 1 d .
H22C H 0.4246 0.2424 0.8774 0.031 Uiso 1 1 calc R
H22D H 0.4280 0.3136 0.8629 0.031 Uiso 1 1 calc R
C223 C 0.575(4) 0.211(2) 0.8534(14) 0.048(18) Uani 1 1 d .
C224 C 0.723(3) 0.182(2) 0.8391(12) 0.034(16) Uani 1 1 d .
H22E H 0.7536 0.1775 0.8559 0.041 Uiso 1 1 calc R
C225 C 0.806(3) 0.1658(18) 0.7919(14) 0.05(2) Uani 1 1 d .
H22F H 0.8632 0.1779 0.7959 0.057 Uiso 1 1 calc R
C226 C 0.805(3) 0.1097(19) 0.7765(14) 0.04(2) Uani 1 1 d .
H22G H 0.8650 0.0947 0.7734 0.053 Uiso 1 1 calc R
C227 C 0.712(4) -0.005(2) 0.7448(12) 0.05(2) Uani 1 1 d .
H22H H 0.7669 -0.0240 0.7383 0.058 Uiso 1 1 calc R
C228 C 0.636(3) -0.0341(18) 0.7361(12) 0.030(16) Uani 1 1 d .
H22I H 0.6520 -0.0675 0.7254 0.036 Uiso 1 1 calc R
C229 C 0.395(4) -0.038(2) 0.7376(17) 0.06(2) Uani 1 1 d .
H22J H 0.3882 -0.0747 0.7288 0.074 Uiso 1 1 calc R
C230 C 0.310(4) -0.0077(18) 0.7441(15) 0.044(18) Uani 1 1 d .
H23A H 0.2634 -0.0316 0.7390 0.053 Uiso 1 1 calc R
C231 C 0.167(4) 0.1073(18) 0.7686(13) 0.05(2) Uani 1 1 d .
H23B H 0.1109 0.0896 0.7664 0.061 Uiso 1 1 calc R
C232 C 0.156(3) 0.164(2) 0.7832(16) 0.04(2) Uani 1 1 d .
H23C H 0.0949 0.1765 0.7866 0.052 Uiso 1 1 calc R
C233 C 0.264(5) 0.285(2) 0.8130(18) 0.05(2) Uani 1 1 d .
H23D H 0.2109 0.3084 0.8179 0.063 Uiso 1 1 calc R
C234 C 0.339(4) 0.316(2) 0.8205(12) 0.042(16) Uani 1 1 d .
H23E H 0.3249 0.3529 0.8287 0.051 Uiso 1 1 calc R
C235 C 0.573(3) 0.3162(17) 0.8219(17) 0.06(2) Uani 1 1 d .
H23F H 0.5736 0.3552 0.8289 0.066 Uiso 1 1 calc R
C236 C 0.666(3) 0.2888(16) 0.8197(11) 0.032(16) Uani 1 1 d .
H23G H 0.7080 0.3109 0.8282 0.038 Uiso 1 1 calc R
O301 O 1.030(3) 0.6190(14) 0.6117(11) 0.045(16) Uani 1 1 d .
O302 O 0.898(3) 0.741(2) 0.6135(11) 0.07(3) Uani 1 1 d .
O303 O 0.709(3) 0.7494(13) 0.6599(11) 0.05(2) Uani 1 1 d .
O304 O 0.640(2) 0.6183(10) 0.7031(8) 0.026(11) Uani 1 1 d .
O305 O 0.762(3) 0.4815(16) 0.7077(9) 0.042(13) Uani 1 1 d .
O306 O 0.955(2) 0.4924(14) 0.6585(9) 0.058(12) Uani 1 1 d .
O307 O 0.851(3) 0.5573(13) 0.5158(8) 0.036(12) Uani 1 1 d .
O308 O 0.712(3) 0.6818(14) 0.5159(9) 0.072(15) Uani 1 1 d .
O309 O 0.520(2) 0.6821(11) 0.5632(8) 0.043(11) Uani 1 1 d .
O310 O 0.445(2) 0.5556(14) 0.6081(10) 0.042(13) Uani 1 1 d .
O311 O 0.571(3) 0.4248(14) 0.6074(11) 0.08(2) Uani 1 1 d .
O312 O 0.770(3) 0.4379(14) 0.5632(11) 0.057(18) Uani 1 1 d .
N301 N 1.036(3) 0.5503(17) 0.5810(12) 0.056(17) Uani 1 1 d .
N302 N 1.015(3) 0.652(2) 0.5644(12) 0.067(19) Uani 1 1 d .
N303 N 0.920(3) 0.7370(15) 0.5632(13) 0.041(17) Uani 1 1 d .
N304 N 0.808(3) 0.7841(16) 0.5817(12) 0.044(16) Uani 1 1 d .
N305 N 0.666(3) 0.7871(16) 0.6115(11) 0.037(15) Uani 1 1 d .
N306 N 0.573(3) 0.7416(15) 0.6473(10) 0.035(15) Uani 1 1 d .
N307 N 0.523(3) 0.6463(17) 0.6771(10) 0.049(14) Uani 1 1 d .
N308 N 0.543(4) 0.5488(19) 0.6955(11) 0.044(16) Uani 1 1 d .
N309 N 0.633(3) 0.4562(15) 0.6949(10) 0.041(13) Uani 1 1 d .
N310 N 0.743(2) 0.409(2) 0.6804(10) 0.042(14) Uani 1 1 d .
N311 N 0.880(2) 0.4113(14) 0.6467(9) 0.026(13) Uani 1 1 d .
N312 N 0.985(3) 0.4571(13) 0.6131(10) 0.037(14) Uani 1 1 d .
N313 N 0.964(3) 0.5281(19) 0.5401(10) 0.040(15) Uani 1 1 d .
N314 N 0.939(2) 0.6269(14) 0.5245(9) 0.038(14) Uani 1 1 d .
N315 N 0.843(3) 0.7141(15) 0.5256(10) 0.052(15) Uani 1 1 d .
N316 N 0.736(2) 0.7587(17) 0.5417(9) 0.029(12) Uani 1 1 d .
N317 N 0.594(2) 0.7591(14) 0.5749(9) 0.023(12) Uani 1 1 d .
N318 N 0.494(3) 0.7154(15) 0.6070(11) 0.048(14) Uani 1 1 d .
N319 N 0.442(2) 0.6217(13) 0.6405(11) 0.035(15) Uani 1 1 d .
N320 N 0.468(3) 0.5208(18) 0.6557(11) 0.048(16) Uani 1 1 d .
N321 N 0.548(3) 0.4332(14) 0.6575(12) 0.036(16) Uani 1 1 d .
N322 N 0.669(3) 0.3867(16) 0.6413(14) 0.052(17) Uani 1 1 d .
N323 N 0.809(3) 0.3951(19) 0.6089(13) 0.056(19) Uani 1 1 d .
N324 N 0.913(2) 0.4378(16) 0.5754(11) 0.041(16) Uani 1 1 d .
C301 C 1.021(5) 0.613(4) 0.586(2) 0.08(4) Uani 1 1 d .
C302 C 1.007(3) 0.715(2) 0.5653(13) 0.06(2) Uani 1 1 d .
H30A H 1.0538 0.7394 0.5671 0.068 Uiso 1 1 calc R
C303 C 0.877(4) 0.7520(19) 0.5917(19) 0.03(3) Uani 1 1 d .
C304 C 0.758(3) 0.8144(14) 0.6015(10) 0.044(17) Uani 1 1 d .
H30B H 0.7783 0.8481 0.6080 0.053 Uiso 1 1 calc R
C305 C 0.662(5) 0.7558(18) 0.6413(18) 0.05(3) Uani 1 1 d .
C306 C 0.538(3) 0.7115(16) 0.6752(12) 0.030(15) Uani 1 1 d .
H30C H 0.5248 0.7311 0.6913 0.036 Uiso 1 1 calc R
C307 C 0.576(4) 0.6077(17) 0.6906(13) 0.031(19) Uani 1 1 d .
C308 C 0.582(3) 0.493(2) 0.7108(13) 0.06(2) Uani 1 1 d .
H30D H 0.5735 0.4818 0.7317 0.070 Uiso 1 1 calc R
C309 C 0.715(5) 0.458(3) 0.6939(15) 0.05(2) Uani 1 1 d .
C310 C 0.832(4) 0.3960(17) 0.6762(12) 0.06(2) Uani 1 1 d .
H31A H 0.8607 0.3771 0.6926 0.071 Uiso 1 1 calc R
C311 C 0.944(2) 0.4548(17) 0.6436(13) 0.035(16) Uani 1 1 d .
C312 C 1.058(3) 0.4976(15) 0.6033(11) 0.027(16) Uani 1 1 d .
H31B H 1.1127 0.4910 0.6104 0.033 Uiso 1 1 calc R
C313 C 0.912(4) 0.571(3) 0.5259(16) 0.06(2) Uani 1 1 d .
C314 C 0.901(4) 0.6807(17) 0.5101(12) 0.08(2) Uani 1 1 d .
H31C H 0.8714 0.6699 0.4944 0.094 Uiso 1 1 calc R
H31D H 0.9486 0.7088 0.5001 0.094 Uiso 1 1 calc R
C315 C 0.756(4) 0.714(2) 0.5278(12) 0.05(2) Uani 1 1 d .
C316 C 0.643(3) 0.7781(17) 0.5452(10) 0.028(15) Uani 1 1 d .
H31E H 0.6170 0.8015 0.5291 0.034 Uiso 1 1 calc R
C317 C 0.536(3) 0.716(2) 0.5797(13) 0.030(15) Uani 1 1 d .
C318 C 0.422(3) 0.6743(16) 0.6197(12) 0.042(17) Uani 1 1 d .
H31F H 0.3654 0.6825 0.6142 0.051 Uiso 1 1 calc R
C319 C 0.450(4) 0.5703(18) 0.6336(14) 0.05(2) Uani 1 1 d .
C320 C 0.465(3) 0.4548(17) 0.6585(13) 0.045(18) Uani 1 1 d .
H32A H 0.4142 0.4309 0.6607 0.054 Uiso 1 1 calc R
C321 C 0.596(4) 0.4154(19) 0.6323(16) 0.06(3) Uani 1 1 d .
C322 C 0.719(4) 0.361(2) 0.6198(14) 0.08(2) Uani 1 1 d .
H32B H 0.7014 0.3266 0.6128 0.093 Uiso 1 1 calc R
C323 C 0.824(4) 0.424(2) 0.5777(16) 0.03(2) Uani 1 1 d .
C324 C 0.946(3) 0.461(2) 0.5458(12) 0.05(2) Uani 1 1 d .
H32C H 0.9561 0.4374 0.5312 0.066 Uiso 1 1 calc R
C325 C 1.041(4) 0.5552(19) 0.5512(17) 0.07(3) Uani 1 1 d .
H32D H 1.0979 0.5413 0.5429 0.085 Uiso 1 1 calc R
C326 C 1.022(3) 0.6259(18) 0.5375(14) 0.06(2) Uani 1 1 d .
H32E H 1.0694 0.6450 0.5225 0.076 Uiso 1 1 calc R
C327 C 0.878(3) 0.7611(19) 0.5395(14) 0.04(2) Uani 1 1 d .
H32F H 0.9151 0.7913 0.5247 0.044 Uiso 1 1 calc R
C328 C 0.794(3) 0.7930(17) 0.5526(14) 0.029(19) Uani 1 1 d .
H32G H 0.7918 0.8373 0.5432 0.035 Uiso 1 1 calc R
C329 C 0.594(3) 0.7950(19) 0.5971(14) 0.026(18) Uani 1 1 d .
H32H H 0.5798 0.8388 0.5898 0.031 Uiso 1 1 calc R
C330 C 0.525(3) 0.761(2) 0.6200(15) 0.06(2) Uani 1 1 d .
H33A H 0.4778 0.7893 0.6240 0.071 Uiso 1 1 calc R
C331 C 0.443(4) 0.618(2) 0.6704(17) 0.05(2) Uani 1 1 d .
H33B H 0.3884 0.6312 0.6806 0.065 Uiso 1 1 calc R
C332 C 0.467(5) 0.5451(18) 0.6815(16) 0.05(2) Uani 1 1 d .
H33C H 0.4207 0.5249 0.6966 0.062 Uiso 1 1 calc R
C333 C 0.593(3) 0.410(2) 0.6831(14) 0.022(16) Uani 1 1 d .
H33D H 0.5565 0.3821 0.6989 0.026 Uiso 1 1 calc R
C334 C 0.678(4) 0.3800(17) 0.6740(16) 0.05(2) Uani 1 1 d .
H33E H 0.6786 0.3360 0.6842 0.063 Uiso 1 1 calc R
C335 C 0.881(4) 0.3789(19) 0.6227(14) 0.05(2) Uani 1 1 d .
H33F H 0.8888 0.3338 0.6289 0.064 Uiso 1 1 calc R
C336 C 0.955(4) 0.4116(19) 0.6009(12) 0.07(3) Uani 1 1 d .
H33G H 1.0020 0.3827 0.5964 0.087 Uiso 1 1 calc R
N401 N 0.558(2) 0.0822(14) 0.9439(9) 0.037(13) Uani 1 1 d .
N402 N 0.387(3) 0.0459(18) 0.8659(9) 0.048(15) Uani 1 1 d .
N403 N 0.455(3) 0.207(2) 0.7236(11) 0.075(19) Uani 1 1 d .
N404 N 0.451(3) 0.2900(15) 0.6193(10) 0.037(14) Uani 1 1 d .
N405 N 0.7288(16) 0.1533(12) 0.9895(5) 0.041(14) Uani 1 1 d D
N406 N 0.652(3) 0.0382(12) 0.9967(8) 0.037(15) Uani 1 1 d D
N501 N 0.476(2) 0.3750(13) 0.5620(9) 0.035(13) Uani 1 1 d .
N502 N 0.673(4) 0.5489(17) 0.5392(17) 0.07(2) Uani 1 1 d .
N503 N 0.873(3) 0.6196(14) 0.6463(9) 0.041(13) Uani 1 1 d .
N504 N 1.014(4) 0.751(3) 0.6995(13) 0.07(2) Uani 1 1 d .
N505 N 0.348(3) 0.2117(13) 0.6003(12) 0.09(2) Uani 1 1 d D
N506 N 0.355(3) 0.2892(15) 0.5420(6) 0.074(17) Uani 1 1 d D
N601 N 1.076(4) 0.776(3) 0.7499(15) 0.07(2) Uani 1 1 d .
N602 N 0.966(3) 0.686(2) 0.8551(11) 0.083(18) Uani 1 1 d .
N603 N 0.666(3) 0.4238(18) 0.8949(11) 0.069(17) Uani 1 1 d .
N604 N 0.630(2) 0.2033(11) 0.9380(8) 0.023(11) Uani 1 1 d .
N605 N 1.114(7) 0.858(3) 0.6641(7) 0.22(5) Uani 1 1 d D
N606 N 1.171(5) 0.880(2) 0.7139(12) 0.23(4) Uani 1 1 d D
C401 C 0.471(4) 0.0919(19) 0.9452(14) 0.05(2) Uani 1 1 d .
H40A H 0.4460 0.1197 0.9566 0.061 Uiso 1 1 calc R
C402 C 0.417(3) 0.063(2) 0.9307(10) 0.027(14) Uani 1 1 d .
H40B H 0.3562 0.0640 0.9345 0.033 Uiso 1 1 calc R
C403 C 0.459(3) 0.033(2) 0.9107(12) 0.044(19) Uani 1 1 d .
C404 C 0.538(5) 0.019(2) 0.9094(18) 0.09(3) Uani 1 1 d .
H40C H 0.5592 -0.0095 0.8980 0.108 Uiso 1 1 calc R
C405 C 0.596(3) 0.046(2) 0.9249(13) 0.046(19) Uani 1 1 d .
H40D H 0.6558 0.0397 0.9223 0.055 Uiso 1 1 calc R
C406 C 0.397(3) 0.005(2) 0.8952(13) 0.06(2) Uani 1 1 d .
H40E H 0.4192 -0.0355 0.8922 0.075 Uiso 1 1 calc R
H40F H 0.3406 -0.0018 0.9073 0.075 Uiso 1 1 calc R
C407 C 0.465(3) 0.0556(15) 0.8439(11) 0.030(16) Uani 1 1 d .
H40G H 0.4883 0.0155 0.8412 0.036 Uiso 1 1 calc R
H40Y H 0.5094 0.0768 0.8514 0.036 Uiso 1 1 calc R
C408 C 0.445(4) 0.093(2) 0.8147(12) 0.08(2) Uani 1 1 d .
H40H H 0.4103 0.0673 0.8054 0.094 Uiso 1 1 calc R
H40I H 0.4089 0.1277 0.8183 0.094 Uiso 1 1 calc R
C409 C 0.520(3) 0.117(2) 0.7933(17) 0.07(3) Uani 1 1 d .
H40J H 0.5444 0.1488 0.8014 0.085 Uiso 1 1 calc R
H40Y H 0.5621 0.0829 0.7951 0.085 Uiso 1 1 calc R
C410 C 0.523(7) 0.141(4) 0.762(2) 0.16(5) Uani 1 1 d .
H41A H 0.5800 0.1594 0.7544 0.186 Uiso 1 1 calc R
H41B H 0.5136 0.1081 0.7517 0.186 Uiso 1 1 calc R
C411 C 0.465(6) 0.182(4) 0.7571(17) 0.12(3) Uani 1 1 d .
H41C H 0.4782 0.2166 0.7659 0.149 Uiso 1 1 calc R
H41D H 0.4091 0.1646 0.7673 0.149 Uiso 1 1 calc R
C412 C 0.522(3) 0.248(2) 0.7073(13) 0.043(18) Uani 1 1 d .
H41E H 0.5788 0.2276 0.7091 0.052 Uiso 1 1 calc R
H41F H 0.5225 0.2850 0.7154 0.052 Uiso 1 1 calc R
C413 C 0.523(4) 0.260(2) 0.622(2) 0.07(3) Uani 1 1 d .
H41G H 0.5529 0.2464 0.6058 0.084 Uiso 1 1 calc R
C414 C 0.557(4) 0.248(2) 0.6510(16) 0.05(2) Uani 1 1 d .
H41H H 0.6113 0.2295 0.6532 0.056 Uiso 1 1 calc R
C415 C 0.507(4) 0.264(2) 0.6756(16) 0.06(2) Uani 1 1 d .
C416 C 0.441(4) 0.299(2) 0.6697(17) 0.04(2) Uani 1 1 d .
H41I H 0.4114 0.3164 0.6849 0.049 Uiso 1 1 calc R
C417 C 0.412(3) 0.3131(18) 0.6403(18) 0.04(2) Uani 1 1 d .
H41J H 0.3645 0.3393 0.6367 0.052 Uiso 1 1 calc R
C418 C 0.759(3) 0.1018(15) 1.0105(10) 0.052(18) Uani 1 1 d D
H41K H 0.7744 0.1166 1.0278 0.063 Uiso 1 1 calc R
H41L H 0.8126 0.0859 1.0012 0.063 Uiso 1 1 calc R
C419 C 0.694(3) 0.0495(17) 1.0211(12) 0.07(3) Uani 1 1 d D
H41M H 0.7243 0.0121 1.0302 0.086 Uiso 1 1 calc R
H41N H 0.6510 0.0601 1.0363 0.086 Uiso 1 1 calc R
C501 C 0.434(3) 0.4284(14) 0.5642(11) 0.055(17) Uani 1 1 d .
H50A H 0.3804 0.4289 0.5759 0.066 Uiso 1 1 calc R
C502 C 0.473(3) 0.4798(16) 0.5491(13) 0.042(18) Uani 1 1 d .
H50B H 0.4436 0.5177 0.5477 0.051 Uiso 1 1 calc R
C503 C 0.566(5) 0.478(2) 0.5336(12) 0.07(3) Uani 1 1 d .
C504 C 0.592(3) 0.426(2) 0.5331(11) 0.049(19) Uani 1 1 d .
H50C H 0.6448 0.4235 0.5212 0.059 Uiso 1 1 calc R
C505 C 0.557(3) 0.372(2) 0.5467(13) 0.057(19) Uani 1 1 d .
H50D H 0.5857 0.3348 0.5460 0.068 Uiso 1 1 calc R
C506 C 0.613(4) 0.540(2) 0.5215(13) 0.05(2) Uani 1 1 d .
H50E H 0.6423 0.5403 0.5014 0.063 Uiso 1 1 calc R
H50F H 0.5710 0.5732 0.5201 0.063 Uiso 1 1 calc R
C507 C 0.639(4) 0.557(2) 0.5668(14) 0.046(19) Uani 1 1 d .
H50G H 0.6131 0.5185 0.5782 0.055 Uiso 1 1 calc R
H50H H 0.5930 0.5881 0.5643 0.055 Uiso 1 1 calc R
C508 C 0.700(3) 0.5766(19) 0.5835(12) 0.027(16) Uani 1 1 d .
H50I H 0.7484 0.5475 0.5837 0.033 Uiso 1 1 calc R
H50Y H 0.7224 0.6165 0.5721 0.033 Uiso 1 1 calc R
C509 C 0.678(4) 0.583(2) 0.6128(15) 0.07(2) Uani 1 1 d .
H50J H 0.6746 0.5413 0.6252 0.080 Uiso 1 1 calc R
H50Y H 0.6190 0.5997 0.6139 0.080 Uiso 1 1 calc R
C510 C 0.730(3) 0.6201(19) 0.6279(11) 0.043(18) Uani 1 1 d .
H51A H 0.6993 0.6231 0.6473 0.051 Uiso 1 1 calc R
H51B H 0.7392 0.6617 0.6157 0.051 Uiso 1 1 calc R
C511 C 0.814(3) 0.587(2) 0.6317(13) 0.042(19) Uani 1 1 d .
H51C H 0.8033 0.5453 0.6437 0.050 Uiso 1 1 calc R
H51D H 0.8428 0.5832 0.6121 0.050 Uiso 1 1 calc R
C512 C 0.855(4) 0.617(3) 0.6768(14) 0.06(2) Uani 1 1 d .
H51E H 0.8634 0.5748 0.6877 0.076 Uiso 1 1 calc R
H51F H 0.7937 0.6277 0.6812 0.076 Uiso 1 1 calc R
C513 C 0.944(5) 0.757(2) 0.6926(19) 0.09(3) Uani 1 1 d .
H51G H 0.9208 0.7964 0.6917 0.105 Uiso 1 1 calc R
C514 C 0.895(3) 0.720(2) 0.6865(10) 0.029(15) Uani 1 1 d .
H51H H 0.8416 0.7364 0.6802 0.035 Uiso 1 1 calc R
C515 C 0.909(3) 0.6587(15) 0.6877(11) 0.045(17) Uani 1 1 d .
C516 C 0.990(4) 0.643(2) 0.6959(13) 0.08(2) Uani 1 1 d .
H51I H 1.0141 0.6037 0.6969 0.099 Uiso 1 1 calc R
C517 C 1.035(4) 0.694(3) 0.7028(15) 0.07(3) Uani 1 1 d .
H51J H 1.0878 0.6831 0.7109 0.083 Uiso 1 1 calc R
C518 C 0.296(4) 0.201(2) 0.5782(9) 0.07(2) Uani 1 1 d D
H51K H 0.2380 0.2177 0.5826 0.085 Uiso 1 1 calc R
H51L H 0.2894 0.1564 0.5808 0.085 Uiso 1 1 calc R
C519 C 0.325(5) 0.2267(17) 0.5454(9) 0.14(3) Uani 1 1 d D
H51M H 0.3720 0.2013 0.5383 0.162 Uiso 1 1 calc R
H51N H 0.2768 0.2262 0.5336 0.162 Uiso 1 1 calc R
C601 C 1.126(5) 0.736(4) 0.768(3) 0.10(3) Uani 1 1 d .
H60A H 1.1768 0.7177 0.7608 0.121 Uiso 1 1 calc R
C602 C 1.095(7) 0.725(3) 0.802(2) 0.11(3) Uani 1 1 d .
H60B H 1.1212 0.6963 0.8158 0.133 Uiso 1 1 calc R
C603 C 1.028(5) 0.758(3) 0.8092(18) 0.07(3) Uani 1 1 d .
C604 C 0.981(6) 0.792(4) 0.791(3) 0.13(4) Uani 1 1 d .
H60C H 0.9295 0.8113 0.7976 0.156 Uiso 1 1 calc R
C605 C 1.014(6) 0.798(3) 0.760(2) 0.08(3) Uani 1 1 d .
H60D H 0.9808 0.8223 0.7466 0.095 Uiso 1 1 calc R
C606 C 1.000(5) 0.744(3) 0.8420(18) 0.09(3) Uani 1 1 d .
H60E H 1.0047 0.7735 0.8535 0.111 Uiso 1 1 calc R
C607 C 0.907(3) 0.6522(14) 0.8438(10) 0.051(17) Uani 1 1 d .
H60F H 0.8635 0.6815 0.8355 0.061 Uiso 1 1 calc R
H60G H 0.9385 0.6373 0.8271 0.061 Uiso 1 1 calc R
C608 C 0.864(4) 0.604(2) 0.8617(13) 0.068(19) Uani 1 1 d .
H60H H 0.8515 0.6152 0.8811 0.081 Uiso 1 1 calc R
H60Y H 0.9063 0.5703 0.8644 0.081 Uiso 1 1 calc R
C609 C 0.783(4) 0.576(2) 0.8560(12) 0.06(2) Uani 1 1 d .
H60I H 0.7898 0.5698 0.8355 0.074 Uiso 1 1 calc R
H60J H 0.7354 0.6061 0.8573 0.074 Uiso 1 1 calc R
C610 C 0.755(5) 0.515(3) 0.8773(15) 0.09(2) Uani 1 1 d .
H61A H 0.8029 0.4854 0.8761 0.108 Uiso 1 1 calc R
H61B H 0.7476 0.5216 0.8977 0.108 Uiso 1 1 calc R
C611 C 0.678(4) 0.4874(19) 0.8720(13) 0.06(2) Uani 1 1 d .
H61C H 0.6829 0.4810 0.8515 0.077 Uiso 1 1 calc R
H61D H 0.6279 0.5141 0.8749 0.077 Uiso 1 1 calc R
C612 C 0.618(2) 0.3829(14) 0.8833(9) 0.013(14) Uani 1 1 d .
H61E H 0.6415 0.3833 0.8627 0.016 Uiso 1 1 calc R
H61F H 0.5574 0.3960 0.8835 0.016 Uiso 1 1 calc R
C613 C 0.564(3) 0.236(2) 0.9421(14) 0.07(2) Uani 1 1 d .
H61G H 0.5214 0.2202 0.9580 0.080 Uiso 1 1 calc R
C614 C 0.552(3) 0.2932(17) 0.9241(12) 0.042(17) Uani 1 1 d .
H61H H 0.4997 0.3154 0.9256 0.050 Uiso 1 1 calc R
C615 C 0.624(3) 0.3152(15) 0.9032(11) 0.038(16) Uani 1 1 d .
C616 C 0.698(3) 0.2807(18) 0.8979(11) 0.033(16) Uani 1 1 d .
H61I H 0.7453 0.2963 0.8839 0.040 Uiso 1 1 calc R
C617 C 0.696(3) 0.2230(18) 0.9146(10) 0.043(17) Uani 1 1 d .
H61J H 0.7399 0.1952 0.9104 0.051 Uiso 1 1 calc R
C618 C 1.154(14) 0.916(6) 0.665(4) 0.7(2) Uani 1 1 d D
H61K H 1.1290 0.9487 0.6510 0.786 Uiso 1 1 calc R
H61K H 1.2158 0.9136 0.6583 0.786 Uiso 1 1 calc R
C619 C 1.149(10) 0.937(3) 0.695(3) 1.5(7) Uani 1 1 d D
H61M H 1.1905 0.9701 0.6942 1.860 Uiso 1 1 calc R
H61N H 1.0901 0.9512 0.7008 1.860 Uiso 1 1 calc R
O701 O 0.860(2) 0.1544(15) 0.9415(8) 0.056(12) Uani 1 1 d .
O702 O 0.914(3) 0.1938(12) 1.0021(8) 0.039(11) Uani 1 1 d .
O703 O 0.870(2) 0.0989(15) 1.0703(8) 0.048(12) Uani 1 1 d .
O704 O 1.221(2) 0.0493(14) 0.9229(9) 0.051(12) Uani 1 1 d .
O705 O 1.2791(18) 0.0931(16) 0.9841(8) 0.062(13) Uani 1 1 d .
O706 O 1.223(2) -0.0104(14) 1.0507(8) 0.048(11) Uani 1 1 d .
N701 N 0.954(3) 0.1107(15) 0.9090(9) 0.039(13) Uani 1 1 d .
N702 N 0.999(2) 0.1838(15) 0.9283(9) 0.023(12) Uani 1 1 d .
N703 N 1.042(4) 0.210(2) 0.9726(14) 0.07(2) Uani 1 1 d .
N704 N 1.046(3) 0.1834(14) 1.0222(12) 0.041(18) Uani 1 1 d .
N705 N 1.021(2) 0.1239(16) 1.0683(11) 0.060(16) Uani 1 1 d .
N706 N 0.967(2) 0.0321(13) 1.0935(9) 0.036(13) Uani 1 1 d .
N707 N 1.094(2) 0.0672(16) 0.9008(10) 0.055(15) Uani 1 1 d .
N708 N 1.146(2) 0.1385(15) 0.9202(9) 0.025(12) Uani 1 1 d .
N709 N 1.185(3) 0.1664(16) 0.9662(11) 0.033(14) Uani 1 1 d .
N710 N 1.194(2) 0.1458(19) 1.0137(10) 0.035(14) Uani 1 1 d .
N711 N 1.157(2) 0.0745(16) 1.0574(10) 0.041(13) Uani 1 1 d .
N712 N 1.117(2) -0.0144(16) 1.0863(10) 0.047(14) Uani 1 1 d .
C701 C 0.929(4) 0.149(2) 0.9258(14) 0.051(18) Uani 1 1 d .
C702 C 1.002(3) 0.2322(15) 0.9477(14) 0.05(2) Uani 1 1 d .
H70A H 0.9790 0.2722 0.9430 0.057 Uiso 1 1 calc R
C703 C 0.995(4) 0.1983(16) 1.0012(17) 0.05(2) Uani 1 1 d .
C704 C 1.012(3) 0.184(2) 1.0496(13) 0.049(19) Uani 1 1 d .
H70B H 0.9857 0.2188 1.0559 0.059 Uiso 1 1 calc R
C705 C 0.939(4) 0.0875(19) 1.0765(13) 0.05(2) Uani 1 1 d .
C706 C 0.913(2) -0.0124(15) 1.1103(12) 0.045(17) Uani 1 1 d .
H70C H 0.8808 -0.0073 1.1282 0.054 Uiso 1 1 calc R
C707 C 1.159(3) 0.079(2) 0.9143(13) 0.04(2) Uani 1 1 d .
C708 C 1.213(3) 0.1668(15) 0.9352(11) 0.025(15) Uani 1 1 d .
H70D H 1.2673 0.1439 0.9337 0.030 Uiso 1 1 calc R
H70E H 1.2242 0.2094 0.9244 0.030 Uiso 1 1 calc R
C709 C 1.223(3) 0.133(2) 0.9884(11) 0.033(16) Uani 1 1 d .
C710 C 1.222(3) 0.117(2) 1.0399(13) 0.04(2) Uani 1 1 d .
H71A H 1.2343 0.1483 1.0511 0.049 Uiso 1 1 calc R
H71B H 1.2759 0.0952 1.0360 0.049 Uiso 1 1 calc R
C711 C 1.171(4) 0.0152(16) 1.0630(12) 0.060(19) Uani 1 1 d .
C712 C 1.113(3) -0.0764(19) 1.1005(12) 0.047(18) Uani 1 1 d .
H71C H 1.1488 -0.0944 1.1149 0.057 Uiso 1 1 calc R
C713 C 1.037(3) 0.1194(14) 0.8919(10) 0.029(15) Uani 1 1 d .
H71D H 1.0342 0.1316 0.8701 0.035 Uiso 1 1 calc R
C714 C 1.074(3) 0.1748(14) 0.9069(12) 0.040(17) Uani 1 1 d .
H71E H 1.0927 0.2126 0.8921 0.048 Uiso 1 1 calc R
C715 C 1.135(4) 0.2154(18) 0.9764(12) 0.036(18) Uani 1 1 d .
H71F H 1.1585 0.2568 0.9672 0.043 Uiso 1 1 calc R
C716 C 1.136(3) 0.1989(15) 1.0111(12) 0.029(19) Uani 1 1 d .
H71G H 1.1581 0.2330 1.0189 0.035 Uiso 1 1 calc R
C717 C 1.098(4) 0.0929(19) 1.0789(14) 0.07(2) Uani 1 1 d .
H71H H 1.1269 0.1165 1.0909 0.088 Uiso 1 1 calc R
C718 C 1.055(4) 0.031(2) 1.0991(12) 0.052(18) Uani 1 1 d .
H71I H 1.0601 0.0282 1.1204 0.062 Uiso 1 1 calc R
O801 O 0.965(2) 1.2045(12) 0.5097(7) 0.054(12) Uani 1 1 d .
O802 O 0.8631(19) 1.1598(10) 0.4517(7) 0.050(11) Uani 1 1 d .
O803 O 0.951(2) 1.0803(15) 0.4030(9) 0.074(14) Uani 1 1 d .
O804 O 0.845(3) 0.9620(14) 0.5903(8) 0.076(15) Uani 1 1 d .
O805 O 0.726(2) 0.9230(12) 0.5365(9) 0.074(14) Uani 1 1 d .
O806 O 0.824(2) 0.8426(12) 0.4847(7) 0.054(12) Uani 1 1 d .
N801 N 0.959(3) 1.1509(16) 0.5551(10) 0.052(16) Uani 1 1 d .
N802 N 0.845(2) 1.1512(13) 0.5340(10) 0.028(14) Uani 1 1 d .
N803 N 0.772(3) 1.1245(15) 0.4964(13) 0.080(19) Uani 1 1 d .
N804 N 0.762(3) 1.0814(19) 0.4566(14) 0.10(2) Uani 1 1 d .
N805 N 0.827(3) 1.0240(15) 0.4207(10) 0.057(16) Uani 1 1 d .
N806 N 0.944(3) 0.9775(15) 0.4032(10) 0.041(14) Uani 1 1 d .
N807 N 0.914(3) 1.0550(19) 0.5898(11) 0.072(16) Uani 1 1 d .
N808 N 0.801(3) 1.0541(14) 0.5662(10) 0.060(16) Uani 1 1 d .
N809 N 0.722(3) 1.0281(18) 0.5291(11) 0.071(18) Uani 1 1 d .
N810 N 0.713(3) 0.9857(18) 0.4911(12) 0.056(15) Uani 1 1 d .
N811 N 0.777(3) 0.9314(18) 0.4546(9) 0.073(17) Uani 1 1 d .
N812 N 0.892(2) 0.8807(16) 0.4407(9) 0.030(12) Uani 1 1 d .
C801 C 0.927(3) 1.174(2) 0.5294(15) 0.038(13) Uiso 1 1 d .
C802 C 0.792(3) 1.1661(19) 0.5122(13) 0.028(12) Uiso 1 1 d .
H80A H 0.7683 1.2060 0.5080 0.033 Uiso 1 1 calc R
C803 C 0.810(3) 1.125(2) 0.4667(13) 0.049(14) Uiso 1 1 d .
C804 C 0.777(4) 1.069(2) 0.4273(15) 0.059(16) Uiso 1 1 d .
H80B H 0.7493 1.0946 0.4120 0.071 Uiso 1 1 calc R
C805 C 0.906(3) 1.034(2) 0.4081(13) 0.052(14) Uiso 1 1 d .
C806 C 1.026(3) 0.970(2) 0.3901(13) 0.046(13) Uiso 1 1 d .
H80C H 1.0233 0.9420 0.3762 0.056 Uiso 1 1 calc R
H80D H 1.0481 1.0094 0.3784 0.056 Uiso 1 1 calc R
C807 C 0.857(4) 1.014(3) 0.5825(14) 0.060(16) Uiso 1 1 d .
C808 C 0.714(4) 1.035(3) 0.5569(16) 0.066(18) Uiso 1 1 d .
H80E H 0.6929 0.9966 0.5702 0.079 Uiso 1 1 calc R
H80F H 0.6700 1.0671 0.5592 0.079 Uiso 1 1 calc R
C809 C 0.722(4) 0.972(2) 0.5199(16) 0.052(15) Uiso 1 1 d .
C810 C 0.704(3) 0.938(2) 0.4732(12) 0.046(13) Uiso 1 1 d .
H81A H 0.6530 0.9154 0.4745 0.055 Uiso 1 1 calc R
C811 C 0.831(4) 0.883(2) 0.4635(14) 0.052(15) Uiso 1 1 d .
C812 C 0.957(4) 0.837(2) 0.4369(13) 0.060(15) Uiso 1 1 d .
H81B H 0.9464 0.8014 0.4296 0.072 Uiso 1 1 calc R
C813 C 0.903(4) 1.119(2) 0.5814(14) 0.062(16) Uiso 1 1 d .
H81C H 0.8944 1.1407 0.5980 0.075 Uiso 1 1 calc R
C814 C 0.823(4) 1.119(3) 0.5637(15) 0.079(19) Uiso 1 1 d .
H81D H 0.7736 1.1402 0.5730 0.095 Uiso 1 1 calc R
C815 C 0.701(3) 1.0792(18) 0.5047(11) 0.034(11) Uiso 1 1 d .
H81E H 0.6446 1.0986 0.5098 0.040 Uiso 1 1 calc R
C816 C 0.699(3) 1.051(2) 0.4792(12) 0.045(14) Uiso 1 1 d .
H81F H 0.6412 1.0567 0.4721 0.054 Uiso 1 1 calc R
C817 C 0.795(3) 0.9632(19) 0.4260(12) 0.044(13) Uiso 1 1 d .
H81G H 0.7456 0.9611 0.4144 0.053 Uiso 1 1 calc R
C818 C 0.868(4) 0.935(2) 0.4147(15) 0.066(18) Uiso 1 1 d .
H81H H 0.8524 0.9165 0.3981 0.079 Uiso 1 1 calc R
N901 N 0.977(3) 0.0694(16) 0.8233(7) 0.09(2) Uani 1 1 d D
N902 N 1.045(5) 0.346(2) 0.9955(16) 0.31(8) Uani 1 1 d D
N903 N 0.945(4) 0.2589(19) 0.8404(15) 0.09(4) Uani 1 1 d D
N904 N 1.216(4) 0.3280(16) 0.8891(11) 0.07(3) Uani 1 1 d D
N905 N 0.255(5) -0.159(3) 0.783(2) 0.22(6) Uani 1 1 d D
N906 N 0.556(4) 0.866(3) 0.990(2) 0.24(4) Uani 1 1 d D
N907 N 0.909(16) 0.884(17) 0.667(7) 1.4(3) Uani 1 1 d D
N908 N 0.663(8) 0.722(3) 0.999(3) 0.22(5) Uani 1 1 d D
O901 O 0.975(3) 0.1227(17) 0.8235(10) 0.097(16) Uani 1 1 d D
O902 O 0.908(3) 0.0441(17) 0.8307(10) 0.090(15) Uani 1 1 d D
O903 O 1.038(3) 0.041(2) 0.8163(10) 0.113(17) Uani 1 1 d D
O904 O 0.978(5) 0.344(4) 0.988(2) 0.23(4) Uani 1 1 d D
O905 O 1.043(5) 0.320(3) 1.0197(18) 0.17(3) Uani 1 1 d D
O906 O 1.102(7) 0.368(4) 0.980(3) 0.28(5) Uani 1 1 d D
O907 O 0.900(3) 0.2734(17) 0.8196(12) 0.072(19) Uani 1 1 d D
O908 O 0.911(5) 0.233(3) 0.8654(17) 0.16(3) Uani 1 1 d D
O909 O 1.022(4) 0.263(2) 0.8424(17) 0.17(3) Uani 1 1 d D
O910 O 1.177(3) 0.3308(17) 0.9116(11) 0.069(15) Uani 1 1 d D
O911 O 1.179(4) 0.310(2) 0.8721(14) 0.11(2) Uani 1 1 d D
O912 O 1.290(5) 0.340(3) 0.8863(18) 0.21(3) Uani 1 1 d D
O913 O 0.192(8) -0.119(4) 0.779(3) 0.38(7) Uani 1 1 d D
O914 O 0.264(7) -0.184(4) 0.8123(18) 0.25(4) Uani 1 1 d D
O915 O 0.323(6) -0.193(4) 0.773(2) 0.28(4) Uani 1 1 d D
O916 O 0.538(3) 0.9388(15) 0.9818(10) 0.088(14) Uani 1 1 d D
O917 O 0.515(5) 0.883(4) 0.9597(17) 0.29(4) Uani 1 1 d D
O918 O 0.589(6) 0.806(5) 1.010(2) 0.33(5) Uani 1 1 d D
O919 O 0.879(9) 0.874(6) 0.644(3) 0.29(5) Uani 1 1 d D
O920 O 0.956(10) 0.923(6) 0.675(3) 0.37(7) Uani 1 1 d D
O921 O 0.90(3) 0.887(16) 0.641(4) 0.62(15) Uani 1 1 d D
O922 O 0.573(5) 0.728(3) 0.9880(19) 0.19(3) Uani 1 1 d D
O923 O 0.661(10) 0.700(7) 1.0341(19) 0.43(7) Uani 1 1 d D
O924 O 0.734(6) 0.709(6) 1.021(4) 0.31(7) Uani 1 1 d D
O1W O 1.259(2) 0.0520(14) 1.1174(8) 0.060(12) Uani 1 1 d .
O2W O 0.953(2) 0.8747(15) 0.5581(10) 0.081(14) Uani 1 1 d .
O3W O 0.497(3) -0.1169(15) 0.8655(10) 0.091(15) Uani 1 1 d .
O4W O 1.061(2) 0.7939(14) 0.6209(9) 0.068(13) Uani 1 1 d .
O5W O 0.717(3) 0.2985(17) 0.9739(10) 0.101(16) Uani 1 1 d .
O6W O 0.842(3) 0.880(2) 0.8507(12) 0.122(19) Uani 1 1 d .
O7W O 0.431(3) 0.4398(18) 0.8476(11) 0.100(16) Uani 1 1 d .
O8W O 0.249(3) 0.2222(18) 0.6535(10) 0.098(15) Uani 1 1 d .
O9W O 0.800(3) 0.2293(18) 0.6638(10) 0.112(17) Uani 1 1 d .
O10W O 0.498(3) 0.437(2) 0.9330(13) 0.14(2) Uani 1 1 d .
O11W O -0.003(3) -0.0762(18) 0.8212(12) 0.120(18) Uani 1 1 d .
O12W O 0.276(3) -0.083(2) 0.8694(12) 0.132(18) Uani 1 1 d .
O13W O 0.616(3) 0.8552(17) 0.9053(10) 0.101(16) Uani 1 1 d .
O14W O 0.515(4) -0.154(2) 0.7048(12) 0.16(2) Uani 1 1 d .
O15W O 1.194(3) 0.424(2) 0.7843(13) 0.14(2) Uani 1 1 d .
O16W O 0.3023 0.4804 0.8145 0.163 Uani 1 1 d .
O17W O 0.4374 0.6374 1.0144 0.139 Uani 1 1 d .
O18W O 0.6585 0.8022 0.7141 0.171 Uani 1 1 d .
O19W O 0.4070 0.5011 0.7589 0.172 Uani 1 1 d .
O20W O 0.4571 0.1184 0.6354 0.144 Uani 1 1 d .
O21W O 0.1354 -0.1328 0.8487 0.157 Uani 1 1 d .
O22W O 0.3432 0.5153 0.8893 0.161 Uani 1 1 d .
O23W O 1.1164 0.6797 0.9446 0.147 Uani 1 1 d .
O24W O 0.2141 0.7399 0.6019 0.159 Uani 1 1 d .
O25W O 0.3944 0.8056 0.8460 0.164 Uani 1 1 d .
O26W O 1.0256 0.4785 0.7075 0.137 Uani 1 1 d .
O27W O 1.2031 0.4706 0.9326 0.163 Uani 1 1 d .
O28W O 0.7838 0.2542 1.0263 0.151 Uani 1 1 d .
O29W O 0.7560 0.4784 0.4819 0.181 Uani 1 1 d .
O30W O 0.3475 0.3711 0.9302 0.181 Uani 1 1 d .
O31W O 0.8902 0.2627 1.0974 0.204 Uani 1 1 d .
O32W O 1.0692 0.2775 0.6017 0.246 Uani 1 1 d .
O33W O 1.2707 0.5376 0.5953 0.148 Uani 1 1 d .
O34W O 0.9587 0.9594 0.4924 0.203 Uani 1 1 d .
O35W O 1.3897 0.9479 0.6225 0.296 Uani 1 1 d .
O36W O 0.4017 0.6927 0.9378 0.195 Uani 1 1 d .
O37W O 0.2668 -0.1625 0.9165 0.210 Uani 1 1 d .
O38W O 0.2665 0.4210 0.6221 0.194 Uani 1 1 d .
O39W O 0.2529 0.6113 0.8728 0.211 Uani 1 1 d .
O40W O 0.5126 0.9138 0.4457 0.247 Uani 1 1 d .
O41W O 0.6325 0.1983 1.0391 0.189 Uani 1 1 d .
O42W O 0.3497 0.5827 0.9724 0.169 Uani 1 1 d .
O43W O 1.2733 0.8155 0.6415 0.249 Uani 1 1 d .
O44W O 0.0018 0.2810 0.7714 0.176 Uani 1 1 d .
O45W O 0.2963 0.7163 0.8922 0.238 Uani 1 1 d .
O46W O 0.7821 1.0912 0.6467 0.255 Uani 1 1 d .
O47W O 0.1613 0.3326 0.6261 0.253 Uani 1 1 d .
O48W O 0.8782 1.0121 0.6805 0.242 Uani 1 1 d .
O49W O 1.1939 0.6130 0.6366 0.219 Uani 1 1 d .
O50W O 1.1816 0.4879 0.7252 0.198 Uani 1 1 d .
O51W O 0.6440 1.1020 0.6220 0.209 Uani 1 1 d .
O52W O 1.2449 0.6107 0.8055 0.324 Uani 1 1 d .
O53W O 0.5692 -0.1086 0.6438 0.300 Uani 1 1 d .
O54W O 0.4889 1.0104 0.4731 0.272 Uani 1 1 d .
O55W O 0.9215 0.9276 0.7244 0.343 Uani 1 1 d .
O56W O 1.0893 0.9857 0.7373 0.233 Uani 0.50 1 d P
O56' O 1.0487 0.9605 0.7552 0.106 Uani 0.50 1 d P
O57W O 1.2323 0.6274 0.7235 0.112 Uani 0.50 1 d P
O57' O 1.2003 0.6079 0.7483 0.167 Uani 0.50 1 d P
O58W O 0.8122 0.8303 0.7398 0.056 Uani 0.50 1 d P
O58' O 0.8118 0.8780 0.7483 0.190 Uani 0.50 1 d P
O59W O 0.3077 0.4423 0.7075 0.136 Uani 0.50 1 d P
O59' O 0.2649 0.3913 0.6954 0.117 Uani 0.50 1 d P
O60W O 0.8291 0.5883 0.4445 0.081 Uani 0.50 1 d P
O60' O 0.8181 0.6736 0.4420 0.092 Uani 0.50 1 d P
O61A O 0.3622 0.7127 0.5029 0.225 Uani 0.33 1 d P
O61B O 0.5283 0.6701 0.5092 0.256 Uani 0.33 1 d P
O61W O 0.4702 0.7004 0.5020 0.300 Uani 0.33 1 d P
O62W O 0.9473 -0.0241 1.0214 0.256 Uani 0.33 1 d P
O62B O 0.9846 0.0461 1.0117 0.342 Uani 0.33 1 d P
O62A O 0.9408 0.0048 0.9854 0.347 Uani 0.33 1 d P
O63W O 1.0630 1.0517 0.6857 0.337 Uani 0.33 1 d P
O63A O 1.1458 1.0859 0.6488 0.510 Uani 0.33 1 d P
O63B O 1.0003 1.0961 0.6719 0.247 Uani 0.33 1 d P
O64W O 0.3547 0.6921 0.7211 0.105 Uani 0.50 1 d P
O64' O 0.4277 0.6296 0.7435 0.039 Uani 0.50 1 d P
O65A O 0.3790 0.8232 0.5701 0.069 Uani 0.33 1 d P
O65B O 0.4150 0.8172 0.5430 0.066 Uani 0.33 1 d P
O65W O 0.3498 0.7788 0.5517 0.047 Uani 0.33 1 d P
O66W O 1.3188 1.0221 0.6463 0.104 Uani 0.50 1 d P
O66' O 1.3546 1.0553 0.6361 0.099 Uani 0.50 1 d P
O67W O 1.1882 0.6941 0.4640 0.119 Uani 0.50 1 d P
O67' O 1.2231 0.6468 0.5020 0.080 Uani 0.50 1 d P
O68W O 0.5876 0.1965 0.5530 0.095 Uani 0.50 1 d P
O68' O 0.6736 0.2378 0.5772 0.176 Uani 0.50 1 d P
O69W O 1.0656 0.6828 0.4537 0.074 Uani 0.50 1 d P
O69' O 1.1018 0.7233 0.4210 0.123 Uani 0.50 1 d P
O70W O -0.0185 0.1915 0.7430 0.042 Uani 0.50 1 d P
O70' O -0.0004 0.1289 0.7264 0.173 Uani 0.50 1 d P

loop_
_atom_site_aniso_label
_atom_site_aniso_U_11
_atom_site_aniso_U_22
_atom_site_aniso_U_33
_atom_site_aniso_U_23
_atom_site_aniso_U_13
_atom_site_aniso_U_12
Pt1A 0.0390(13) 0.0287(9) 0.0354(18) 0.0060(9) -0.0068(13) -0.0116(8)
Pt2A 0.0839(18) 0.0358(11) 0.034(2) 0.0036(10) -0.0235(16) -0.0301(11)
Pt3A 0.228(5) 0.346(6) 0.049(3) -0.044(3) 0.008(3) -0.255(5)
O101 0.08(2) 0.028(15) 0.00(2) 0.008(13) 0.00(2) -0.009(15)
O102 0.02(2) 0.06(2) 0.05(3) 0.024(17) 0.00(2) -0.029(16)
O103 0.07(3) 0.06(2) 0.02(3) 0.005(18) -0.02(2) -0.03(2)
O104 0.11(3) 0.09(3) 0.03(3) -0.02(2) 0.01(3) -0.04(3)
O105 0.10(3) 0.05(2) 0.11(4) -0.01(2) 0.01(3) -0.01(2)
O106 0.10(3) 0.027(17) 0.03(3) -0.012(16) 0.00(2) 0.010(18)
O107 0.14(4) 0.05(2) 0.04(3) -0.003(19) -0.01(3) -0.04(2)
O108 0.07(3) 0.05(2) 0.09(4) 0.02(2) -0.06(3) -0.02(2)
O109 0.06(3) 0.07(3) 0.14(5) 0.02(3) -0.03(3) -0.04(2)
O110 0.11(4) 0.07(3) 0.07(4) -0.03(3) -0.03(3) -0.02(3)
O111 0.10(3) 0.06(2) 0.05(3) -0.03(2) 0.01(3) -0.01(2)
O112 0.09(3) 0.04(2) 0.09(4) -0.02(2) 0.02(3) -0.03(2)
N101 0.05(3) 0.05(2) 0.03(4) 0.01(2) -0.04(3) -0.05(2)
N102 0.09(3) 0.03(2) 0.00(3) 0.002(18) -0.06(3) -0.04(2)
N103 0.09(3) 0.03(2) 0.00(4) -0.01(2) 0.00(4) -0.04(2)
N104 0.12(4) 0.03(2) 0.00(6) 0.03(2) 0.00(5) 0.01(2)
N105 0.12(5) 0.03(2) 0.05(5) 0.01(2) -0.03(4) 0.00(3)
N106 0.15(5) 0.04(3) 0.02(5) 0.02(3) -0.04(4) 0.02(3)
N107 0.11(4) 0.04(2) 0.00(4) 0.05(2) -0.01(3) 0.00(3)
N108 0.10(5) 0.08(4) 0.05(4) -0.02(3) 0.02(4) 0.02(3)
N109 0.16(5) 0.02(3) 0.08(6) -0.02(3) 0.01(5) 0.00(3)
N110 0.14(5) 0.04(3) 0.00(6) 0.03(3) 0.00(4) -0.03(3)
N111 0.02(2) 0.08(3) 0.08(4) -0.01(3) 0.03(3) -0.01(2)
N112 0.06(3) 0.07(3) 0.00(4) 0.01(2) -0.04(3) -0.01(2)
N113 0.11(4) 0.005(17) 0.08(4) 0.026(18) 0.06(3) -0.04(2)
N114 0.00(2) 0.05(2) 0.04(4) 0.02(2) -0.03(2) 0.019(16)
N115 0.02(3) 0.10(3) 0.01(7) -0.02(4) -0.05(4) -0.03(3)
N116 0.09(5) 0.05(3) 0.09(6) 0.01(3) -0.02(5) -0.04(3)
N117 0.01(3) 0.11(4) 0.00(4) 0.03(3) -0.03(3) 0.00(2)
N118 0.08(4) 0.07(3) 0.10(6) 0.00(3) 0.02(4) -0.01(3)
N119 0.13(6) 0.09(4) 0.03(5) -0.03(4) -0.05(5) 0.01(4)
N120 0.20(8) 0.07(5) 0.09(6) 0.01(4) 0.01(6) -0.06(5)
N121 0.07(5) 0.05(3) 0.06(7) -0.02(3) -0.03(5) -0.02(3)
N122 0.08(4) 0.04(3) 0.09(7) 0.00(3) 0.05(5) -0.02(3)
N123 0.07(4) 0.04(2) 0.07(4) -0.01(2) 0.02(3) -0.03(2)
N124 0.05(3) 0.06(3) 0.09(4) -0.03(3) 0.02(3) -0.03(2)
C101 0.07(5) 0.05(3) 0.05(5) 0.01(3) 0.00(4) -0.01(3)
C102 0.05(3) 0.02(3) 0.10(7) -0.06(3) -0.07(4) 0.00(2)
C103 0.03(4) 0.06(3) 0.00(6) 0.03(3) -0.07(5) 0.01(3)
C104 0.13(8) 0.09(5) 0.03(6) 0.02(5) -0.03(6) -0.05(5)
C105 0.07(4) 0.000(19) 0.04(5) 0.00(2) -0.03(4) -0.03(2)
C106 0.12(6) 0.05(3) 0.03(6) 0.02(3) -0.07(5) -0.04(3)
C107 0.04(4) 0.07(4) 0.05(6) -0.01(3) 0.03(4) 0.02(3)
C108 0.16(7) 0.04(4) 0.05(7) -0.01(4) -0.01(6) -0.03(4)
C109 0.07(4) 0.06(4) 0.07(7) -0.01(4) 0.03(5) 0.00(3)
C110 0.09(5) 0.04(3) 0.03(8) 0.01(3) -0.01(5) 0.05(3)
C111 0.16(6) 0.05(4) 0.06(7) -0.04(4) -0.04(5) -0.04(4)
C112 0.00(3) 0.08(3) 0.03(5) -0.01(3) -0.02(3) -0.02(2)
C113 0.11(5) 0.01(2) 0.00(4) 0.02(2) 0.00(4) -0.03(3)
C114 0.05(4) 0.07(3) 0.00(5) 0.00(3) -0.04(4) 0.00(3)
C115 0.06(5) 0.07(5) 0.02(8) 0.04(5) -0.05(5) 0.05(4)
C116 0.03(4) 0.07(4) 0.14(10) -0.03(5) -0.08(6) 0.00(3)
C117 0.13(6) 0.04(4) 0.05(6) -0.05(4) 0.00(5) 0.01(4)
C118 0.14(6) 0.04(3) 0.02(5) -0.02(3) -0.06(5) -0.01(3)
C119 0.16(8) 0.15(8) 0.00(7) 0.03(5) -0.06(6) -0.05(6)
C120 0.05(5) 0.13(6) 0.00(7) -0.03(5) 0.01(5) -0.05(4)
C121 0.08(6) 0.03(3) 0.13(8) -0.03(4) 0.07(7) -0.02(3)
C122 0.05(4) 0.04(3) 0.08(6) 0.00(3) -0.02(4) -0.01(2)
C123 0.03(3) 0.01(2) 0.09(5) 0.01(2) 0.04(3) -0.01(2)
C124 0.01(3) 0.03(2) 0.12(6) 0.02(3) 0.01(3) -0.003(18)
C125 0.06(4) 0.00(2) 0.10(6) 0.05(3) -0.02(4) 0.06(2)
C126 0.00(3) 0.07(3) 0.11(6) -0.04(3) -0.01(3) 0.01(2)
C127 0.13(5) 0.01(2) 0.06(6) 0.02(2) 0.05(5) -0.04(3)
C128 0.14(6) 0.06(3) 0.00(5) 0.02(3) -0.04(4) 0.01(3)
C129 0.11(6) 0.10(5) 0.08(7) -0.06(5) -0.12(6) 0.00(4)
C130 0.14(8) 0.11(6) 0.01(6) -0.05(4) -0.05(6) -0.01(5)
C131 0.12(5) 0.03(3) 0.03(4) 0.07(2) 0.02(4) -0.02(3)
C132 0.14(6) 0.03(3) 0.00(5) 0.00(2) -0.05(4) 0.02(3)
C133 0.11(7) 0.08(4) 0.00(7) 0.01(4) -0.05(6) 0.07(4)
C134 0.07(5) 0.04(3) 0.08(7) -0.04(4) 0.00(5) 0.01(3)
C135 0.15(7) 0.08(4) 0.00(4) -0.02(3) 0.06(4) -0.03(4)
C136 0.05(3) 0.02(2) 0.04(4) 0.02(2) -0.02(3) -0.01(2)
O201 0.05(3) 0.07(2) 0.02(4) -0.02(2) -0.03(3) 0.000(18)
O202 0.15(4) 0.06(2) 0.01(3) 0.003(19) 0.01(3) -0.03(2)
O203 0.08(3) 0.05(2) 0.11(4) 0.00(2) 0.01(3) -0.01(2)
O204 0.06(3) 0.11(3) 0.05(3) 0.03(2) 0.02(3) -0.05(2)
O205 0.03(2) 0.029(16) 0.03(3) 0.027(15) -0.02(2) 0.012(13)
O206 0.06(3) 0.037(18) 0.03(3) 0.033(18) 0.00(3) -0.004(17)
O207 0.10(3) 0.047(18) 0.00(3) 0.015(15) -0.04(2) 0.009(18)
O208 0.08(4) 0.04(2) 0.08(4) -0.01(2) -0.02(3) 0.017(19)
O209 0.05(3) 0.07(2) 0.03(4) -0.01(2) -0.03(3) 0.006(18)
O210 0.04(2) 0.05(2) 0.04(4) 0.00(2) -0.04(3) -0.010(17)
O211 0.05(2) 0.022(16) 0.02(3) 0.011(15) -0.03(2) 0.016(14)
O212 0.10(3) 0.009(14) 0.03(3) 0.000(13) 0.02(2) -0.036(15)
N201 0.03(3) 0.06(3) 0.03(5) -0.03(3) -0.05(3) -0.003(19)
N202 0.04(3) 0.007(18) 0.07(4) -0.02(2) -0.03(3) 0.009(15)
N203 0.12(5) 0.05(3) 0.06(5) -0.01(3) 0.02(4) -0.04(3)
N204 0.09(4) 0.04(2) 0.02(5) 0.00(2) -0.06(4) 0.00(2)
N205 0.14(5) 0.008(19) 0.04(4) -0.008(19) -0.05(4) 0.00(2)
N206 0.04(3) 0.001(16) 0.15(5) 0.01(2) -0.06(3) 0.037(17)
N207 0.05(3) 0.08(3) 0.01(4) 0.01(2) -0.03(3) -0.04(2)
N208 0.08(4) 0.08(3) 0.02(4) 0.03(2) 0.00(3) -0.05(3)
N209 0.07(4) 0.02(2) 0.00(6) 0.03(2) -0.06(4) 0.02(2)
N210 0.04(3) 0.05(2) 0.02(5) 0.00(2) -0.03(3) -0.03(2)
N211 0.02(3) 0.07(2) 0.00(4) 0.02(2) 0.01(3) -0.031(19)
N212 0.05(3) 0.04(2) 0.00(4) -0.01(2) -0.06(3) -0.02(2)
N213 0.05(3) 0.05(2) 0.00(3) -0.023(17) 0.01(2) -0.028(18)
N214 0.07(3) 0.06(3) 0.02(4) 0.00(2) 0.02(3) -0.03(2)
N215 0.08(4) 0.04(2) 0.02(4) -0.01(2) 0.03(4) -0.04(2)
N216 0.03(2) 0.04(2) 0.11(5) -0.03(3) 0.02(3) -0.016(18)
N217 0.06(3) 0.017(18) 0.06(5) 0.03(2) -0.01(4) -0.027(19)
N218 0.05(4) 0.09(4) 0.11(8) -0.06(4) 0.00(5) 0.01(3)
N219 0.07(4) 0.07(4) 0.05(6) 0.01(4) -0.01(4) -0.03(3)
N220 0.06(3) 0.012(19) 0.04(4) 0.03(2) 0.01(3) -0.036(19)
N221 0.07(3) 0.04(2) 0.03(4) 0.00(2) -0.01(3) 0.04(2)
N222 0.07(3) 0.000(15) 0.00(5) -0.013(17) -0.07(3) -0.005(16)
N223 0.05(3) 0.034(18) 0.00(3) -0.005(16) 0.00(2) -0.027(16)
N224 0.03(3) 0.06(2) 0.01(3) -0.009(18) -0.03(3) 0.023(19)
C201 0.02(4) 0.10(5) 0.00(8) -0.01(4) -0.03(5) -0.02(3)
C202 0.03(3) 0.06(3) 0.04(4) -0.03(3) 0.03(3) 0.01(2)
C203 0.13(5) 0.00(2) 0.06(6) -0.02(3) 0.05(5) 0.01(3)
C204 0.09(5) 0.06(3) 0.03(6) 0.00(3) 0.04(5) 0.02(3)
C205 0.06(5) 0.07(4) 0.12(7) -0.06(4) -0.06(5) -0.04(3)
C206 0.07(3) 0.03(2) 0.02(4) 0.00(2) -0.05(3) -0.02(2)
C207 0.01(3) 0.05(3) 0.05(5) -0.03(3) -0.03(3) 0.01(2)
C208 0.15(7) 0.01(2) 0.07(9) 0.03(3) -0.06(7) -0.05(3)
C209 0.03(4) 0.06(4) 0.02(7) 0.04(4) -0.04(5) 0.05(3)
C210 0.04(3) 0.02(2) 0.02(4) 0.02(2) -0.04(3) -0.01(2)
C211 0.10(6) 0.05(3) 0.02(7) 0.05(4) -0.10(6) -0.03(3)
C212 0.04(3) 0.05(3) 0.09(5) -0.02(3) 0.04(3) -0.01(2)
C213 0.03(3) 0.07(3) 0.00(4) 0.01(3) -0.03(3) 0.00(2)
C214 0.11(6) 0.13(7) 0.04(7) -0.04(5) 0.00(5) -0.01(5)
C215 0.07(5) 0.01(2) 0.12(8) -0.04(3) -0.07(6) 0.01(3)
C216 0.00(3) 0.12(5) 0.11(6) 0.01(4) 0.03(4) 0.05(3)
C217 0.09(6) 0.02(3) 0.23(13) -0.05(5) 0.12(10) -0.02(3)
C218 0.08(4) 0.07(3) 0.00(4) 0.05(3) -0.08(4) -0.04(3)
C219 0.05(4) 0.04(3) 0.04(7) 0.04(3) 0.04(5) -0.01(3)
C220 0.06(4) 0.06(3) 0.02(4) -0.01(3) 0.00(3) -0.03(3)
C221 0.06(4) 0.06(4) 0.11(8) -0.03(4) 0.02(5) 0.03(3)
C222 0.02(3) 0.07(3) 0.00(5) -0.03(3) 0.00(3) -0.03(2)
C223 0.06(5) 0.04(3) 0.06(5) -0.02(3) -0.07(4) 0.00(3)
C224 0.03(3) 0.08(3) 0.01(4) -0.01(3) -0.01(3) -0.03(2)
C225 0.00(2) 0.03(2) 0.12(6) -0.01(3) -0.04(4) 0.008(18)
C226 0.02(3) 0.02(2) 0.08(6) 0.01(3) -0.02(4) 0.00(2)
C227 0.06(4) 0.04(3) 0.04(5) -0.02(3) 0.03(4) 0.00(2)
C228 0.05(3) 0.03(2) 0.03(5) -0.03(3) -0.02(3) 0.01(2)
C229 0.07(5) 0.03(3) 0.08(7) -0.01(3) -0.04(5) 0.00(3)
C230 0.08(5) 0.02(2) 0.03(6) 0.02(3) -0.08(5) -0.01(2)
C231 0.10(4) 0.02(2) 0.05(5) 0.00(3) -0.08(4) -0.04(3)
C232 0.01(3) 0.06(3) 0.06(6) 0.00(3) -0.03(4) 0.01(2)
C233 0.10(6) 0.04(3) 0.02(7) 0.00(3) -0.04(6) 0.04(3)
C234 0.07(4) 0.08(4) 0.00(5) -0.02(3) -0.05(4) 0.00(3)
C235 0.04(4) 0.00(2) 0.12(7) -0.02(3) -0.03(5) 0.03(2)
C236 0.03(3) 0.03(2) 0.03(5) 0.03(2) -0.03(3) -0.037(19)
O301 0.03(2) 0.024(16) 0.07(4) 0.04(2) -0.05(3) -0.011(14)
O302 0.06(4) 0.10(3) 0.04(5) 0.02(3) -0.01(4) 0.00(3)
O303 0.08(3) 0.011(14) 0.06(6) 0.00(2) -0.02(3) 0.009(16)
O304 0.05(2) 0.008(13) 0.03(3) -0.002(14) -0.02(2) -0.013(13)
O305 0.06(3) 0.06(2) 0.02(4) -0.01(2) -0.04(3) 0.021(18)
O306 0.04(2) 0.025(18) 0.10(4) 0.005(19) -0.02(2) -0.006(15)
O307 0.04(3) 0.07(2) 0.00(3) -0.002(16) -0.01(3) 0.000(17)
O308 0.12(4) 0.037(18) 0.06(3) -0.011(19) -0.01(3) -0.05(2)
O309 0.07(3) 0.014(14) 0.05(3) 0.004(16) -0.07(2) 0.009(14)
O310 0.05(3) 0.038(18) 0.03(4) 0.03(2) -0.05(3) 0.009(16)
O311 0.17(5) 0.027(18) 0.03(4) 0.01(2) 0.00(4) -0.06(2)
O312 0.09(4) 0.008(17) 0.06(5) 0.02(2) 0.00(4) -0.004(19)
N301 0.06(3) 0.04(3) 0.07(4) -0.04(2) 0.03(3) -0.02(2)
N302 0.11(4) 0.05(3) 0.03(5) -0.01(3) 0.02(4) -0.03(3)
N303 0.06(4) 0.012(18) 0.05(5) 0.02(2) -0.06(4) 0.021(19)
N304 0.07(3) 0.05(2) 0.00(4) 0.03(2) -0.03(3) -0.01(2)
N305 0.07(4) 0.04(2) 0.02(4) -0.02(2) -0.05(3) -0.03(2)
N306 0.04(3) 0.03(2) 0.02(4) 0.022(19) 0.01(3) -0.006(18)
N307 0.09(4) 0.02(2) 0.04(4) 0.02(2) -0.05(3) -0.02(2)
N308 0.09(4) 0.06(3) 0.00(4) -0.03(2) -0.04(4) 0.01(3)
N309 0.05(3) 0.03(2) 0.06(4) -0.02(2) -0.04(3) -0.01(2)
N310 0.00(2) 0.10(3) 0.03(4) -0.01(3) -0.01(3) -0.02(2)
N311 0.05(3) 0.029(19) 0.00(4) 0.00(2) -0.01(3) 0.015(18)
N312 0.07(3) 0.006(16) 0.04(4) 0.010(18) -0.08(3) 0.023(17)
N313 0.03(3) 0.10(3) 0.00(4) -0.01(2) 0.00(3) -0.03(2)
N314 0.03(3) 0.04(2) 0.07(4) -0.06(2) 0.01(3) -0.018(16)
N315 0.07(3) 0.023(19) 0.05(4) 0.01(2) 0.01(3) -0.02(2)
N316 0.03(3) 0.07(3) 0.00(3) -0.01(2) -0.05(3) 0.01(2)
N317 0.04(2) 0.021(18) 0.01(4) 0.004(19) -0.05(3) -0.028(17)
N318 0.06(3) 0.03(2) 0.07(4) -0.01(2) -0.04(3) -0.034(19)
N319 0.03(2) 0.001(19) 0.08(4) -0.004(19) 0.00(3) -0.027(14)
N320 0.09(4) 0.07(3) 0.01(4) -0.05(3) -0.04(3) -0.04(2)
N321 0.07(3) 0.009(17) 0.04(5) 0.00(2) -0.05(4) -0.047(19)
N322 0.05(3) 0.02(2) 0.09(5) -0.03(3) -0.02(4) 0.008(19)
N323 0.04(3) 0.04(3) 0.09(6) -0.01(3) -0.02(4) -0.03(2)
N324 0.02(2) 0.04(2) 0.06(4) -0.02(2) 0.02(3) 0.018(17)
C301 0.05(5) 0.14(6) 0.04(9) 0.02(6) -0.02(7) -0.02(4)
C302 0.05(4) 0.03(3) 0.07(6) 0.04(3) -0.07(4) -0.01(2)
C303 0.00(3) 0.01(2) 0.08(8) 0.02(3) -0.07(6) 0.012(19)
C304 0.07(3) 0.000(16) 0.06(4) -0.026(18) 0.04(3) -0.010(17)
C305 0.11(6) 0.000(19) 0.04(8) 0.01(3) 0.02(5) 0.00(3)
C306 0.01(3) 0.03(2) 0.04(4) 0.00(2) -0.02(3) 0.021(18)
C307 0.06(4) 0.01(2) 0.04(5) -0.03(2) 0.00(4) -0.02(2)
C308 0.05(4) 0.08(4) 0.04(5) -0.01(3) 0.02(4) -0.04(3)
C309 0.09(6) 0.07(4) 0.00(5) 0.00(3) -0.03(5) -0.01(4)
C310 0.15(6) 0.00(2) 0.03(5) 0.01(2) -0.07(5) 0.00(3)
C311 0.01(2) 0.01(2) 0.07(5) 0.01(2) 0.01(3) -0.008(17)
C312 0.01(2) 0.02(2) 0.05(5) 0.03(2) -0.06(3) -0.014(16)
C313 0.00(3) 0.15(5) 0.03(6) 0.00(4) -0.05(4) 0.03(3)
C314 0.16(5) 0.00(2) 0.06(5) 0.03(2) 0.03(4) -0.01(3)
C315 0.06(4) 0.07(3) 0.02(5) -0.01(3) 0.04(4) 0.00(3)
C316 0.04(3) 0.03(2) 0.00(4) 0.04(2) -0.02(3) 0.014(19)
C317 0.03(3) 0.07(3) 0.00(4) 0.00(3) -0.03(3) -0.02(2)
C318 0.03(3) 0.01(2) 0.09(5) -0.01(2) -0.02(3) -0.035(18)
C319 0.11(5) 0.00(2) 0.01(6) 0.04(2) 0.00(4) -0.02(2)
C320 0.01(3) 0.02(2) 0.10(5) 0.02(3) -0.04(3) 0.030(18)
C321 0.08(4) 0.02(2) 0.05(6) 0.02(3) 0.06(5) 0.00(2)
C322 0.09(5) 0.06(4) 0.11(6) -0.06(4) 0.01(4) -0.04(3)
C323 0.07(5) 0.02(2) 0.00(6) 0.01(3) -0.03(5) 0.05(3)
C324 0.05(4) 0.08(3) 0.03(5) -0.02(3) 0.03(3) -0.04(3)
C325 0.05(4) 0.02(2) 0.13(7) -0.01(3) 0.05(5) -0.03(2)
C326 0.01(3) 0.04(3) 0.13(6) -0.02(3) 0.06(4) -0.024(19)
C327 0.05(4) 0.01(2) 0.06(6) 0.00(3) -0.07(4) -0.03(2)
C328 0.05(4) 0.01(2) 0.03(5) 0.00(2) -0.03(4) 0.00(2)
C329 0.01(3) 0.05(3) 0.04(6) 0.00(3) -0.07(4) -0.03(2)
C330 0.05(4) 0.04(3) 0.08(6) 0.01(3) -0.01(4) 0.03(3)
C331 0.06(4) 0.05(3) 0.06(6) -0.02(3) -0.01(5) -0.04(2)
C332 0.10(5) 0.02(2) 0.03(6) 0.04(3) -0.03(5) -0.02(3)
C333 0.02(3) 0.05(3) 0.01(5) -0.01(3) -0.05(3) -0.01(2)
C334 0.06(4) 0.00(2) 0.08(6) 0.02(2) 0.00(5) 0.01(2)
C335 0.11(5) 0.02(2) 0.04(6) -0.01(3) -0.04(5) 0.04(2)
C336 0.16(6) 0.01(2) 0.03(5) 0.03(2) 0.02(5) -0.05(3)
N401 0.03(3) 0.04(2) 0.05(3) -0.021(19) 0.02(2) -0.017(17)
N402 0.05(3) 0.09(3) 0.00(3) 0.00(2) 0.01(3) -0.05(2)
N403 0.10(4) 0.07(3) 0.03(4) 0.05(3) -0.03(3) -0.02(3)
N404 0.04(3) 0.007(17) 0.05(4) 0.04(2) -0.04(3) 0.009(18)
N405 0.03(2) 0.028(18) 0.02(3) 0.066(17) 0.03(2) 0.017(15)
N406 0.09(4) 0.002(15) 0.01(4) 0.046(16) -0.05(3) -0.003(17)
N501 0.06(3) 0.019(17) 0.03(3) 0.024(16) -0.05(3) -0.042(16)
N502 0.08(4) 0.02(2) 0.13(7) -0.04(3) -0.06(5) 0.01(2)
N503 0.07(3) 0.03(2) 0.02(4) -0.017(18) 0.00(3) -0.014(19)
N504 0.11(5) 0.10(4) 0.00(5) -0.03(3) -0.02(4) -0.09(4)
N505 0.11(4) 0.02(2) 0.14(7) -0.02(3) -0.01(4) -0.03(2)
N506 0.10(4) 0.04(2) 0.08(4) 0.02(2) -0.01(3) -0.05(2)
N601 0.05(4) 0.07(3) 0.13(6) -0.09(4) 0.01(5) -0.04(3)
N602 0.10(4) 0.09(4) 0.07(4) -0.03(3) 0.02(4) -0.03(3)
N603 0.10(4) 0.05(3) 0.09(5) -0.06(3) -0.06(4) 0.00(3)
N604 0.06(3) 0.003(13) 0.00(3) 0.024(13) -0.04(2) -0.002(15)
N605 0.40(12) 0.22(7) 0.09(8) -0.11(7) -0.04(8) -0.16(8)
N606 0.39(9) 0.32(7) 0.00(5) -0.01(4) -0.05(5) -0.34(7)
C401 0.06(4) 0.01(2) 0.07(6) 0.00(3) 0.00(4) 0.00(2)
C402 0.01(2) 0.07(3) 0.00(4) 0.00(2) 0.00(3) 0.01(2)
C403 0.00(3) 0.09(3) 0.04(5) 0.00(3) 0.01(3) -0.01(2)
C404 0.11(7) 0.04(3) 0.12(8) 0.01(4) -0.05(6) 0.01(4)
C405 0.03(3) 0.07(3) 0.03(5) 0.01(3) 0.00(4) 0.03(3)
C406 0.03(3) 0.08(4) 0.09(6) -0.04(4) 0.02(4) -0.01(3)
C407 0.02(3) 0.011(18) 0.06(5) 0.01(2) -0.06(3) -0.016(17)
C408 0.12(6) 0.07(4) 0.02(5) 0.03(3) 0.02(4) 0.00(4)
C409 0.02(3) 0.07(4) 0.10(7) 0.04(4) -0.04(4) 0.01(2)
C410 0.30(13) 0.08(6) 0.09(9) -0.02(6) -0.09(9) 0.09(7)
C411 0.18(9) 0.08(6) 0.09(8) 0.01(5) 0.01(7) -0.06(6)
C412 0.05(4) 0.04(3) 0.05(5) -0.01(3) -0.03(4) -0.01(2)
C413 0.12(5) 0.07(3) 0.02(8) -0.02(4) 0.03(6) -0.09(4)
C414 0.06(4) 0.06(3) 0.03(5) -0.05(3) 0.03(4) -0.02(3)
C415 0.04(4) 0.04(3) 0.07(7) 0.06(3) -0.05(4) -0.05(3)
C416 0.05(4) 0.07(3) 0.00(5) 0.00(3) -0.01(4) 0.02(3)
C417 0.00(3) 0.01(2) 0.13(7) -0.01(3) -0.02(4) -0.002(18)
C418 0.05(4) 0.09(4) 0.04(5) -0.04(3) -0.04(4) -0.02(3)
C419 0.11(5) 0.01(2) 0.11(8) -0.02(3) -0.08(5) 0.02(2)
C501 0.10(4) 0.000(18) 0.06(4) 0.044(19) -0.09(3) -0.036(19)
C502 0.08(4) 0.02(2) 0.05(5) -0.02(2) -0.08(4) 0.06(2)
C503 0.18(7) 0.05(3) 0.00(5) -0.05(3) -0.01(5) -0.05(4)
C504 0.08(4) 0.07(3) 0.02(5) -0.06(3) 0.01(4) -0.05(3)
C505 0.03(3) 0.07(3) 0.08(5) -0.04(3) 0.02(4) 0.00(3)
C506 0.10(4) 0.05(3) 0.00(5) 0.03(3) -0.01(4) -0.05(3)
C507 0.12(6) 0.03(3) 0.00(5) 0.00(3) -0.08(5) 0.00(3)
C508 0.07(4) 0.04(2) 0.00(5) -0.04(3) -0.07(4) -0.01(2)
C509 0.10(5) 0.04(3) 0.10(7) -0.06(4) -0.06(5) 0.00(3)
C510 0.08(4) 0.03(2) 0.01(4) -0.01(2) 0.00(4) 0.00(2)
C511 0.03(3) 0.05(3) 0.04(5) 0.00(3) -0.03(4) -0.03(3)
C512 0.04(4) 0.12(5) 0.02(6) 0.02(4) -0.03(4) -0.03(3)
C513 0.05(5) 0.04(3) 0.21(9) -0.05(4) -0.10(6) -0.01(3)
C514 0.02(3) 0.07(3) 0.00(4) -0.01(2) -0.02(3) -0.01(2)
C515 0.04(3) 0.000(18) 0.07(4) 0.017(19) 0.04(3) 0.001(17)
C516 0.13(5) 0.04(3) 0.04(5) 0.02(3) 0.04(4) 0.07(3)
C517 0.05(4) 0.09(5) 0.07(7) 0.02(4) -0.08(5) -0.05(3)
C518 0.14(6) 0.06(3) 0.02(5) -0.01(3) -0.02(4) -0.06(4)
C519 0.33(10) 0.00(2) 0.05(5) 0.03(3) 0.01(6) -0.07(4)
C601 0.04(5) 0.08(5) 0.20(11) -0.04(6) -0.05(7) -0.03(4)
C602 0.25(11) 0.04(4) 0.08(8) -0.05(5) -0.07(8) -0.01(5)
C603 0.10(6) 0.05(4) 0.06(7) 0.00(4) 0.03(5) 0.00(3)
C604 0.12(8) 0.09(7) 0.20(15) 0.00(8) -0.12(10) -0.05(6)
C605 0.17(9) 0.04(3) 0.04(7) -0.01(4) -0.04(6) -0.01(4)
C606 0.13(7) 0.10(5) 0.08(8) -0.04(5) -0.11(7) -0.04(5)
C607 0.12(4) 0.000(17) 0.02(4) 0.043(18) -0.03(3) -0.02(2)
C608 0.08(5) 0.08(4) 0.05(5) 0.00(3) -0.05(4) 0.01(3)
C609 0.13(6) 0.05(3) 0.00(4) 0.01(3) -0.02(4) -0.01(3)
C610 0.17(8) 0.07(4) 0.05(6) -0.03(4) -0.04(5) 0.00(4)
C611 0.14(5) 0.04(2) 0.04(5) -0.01(3) -0.06(4) -0.04(3)
C612 0.00(2) 0.027(19) 0.00(3) 0.052(19) -0.05(2) -0.001(15)
C613 0.00(2) 0.04(3) 0.13(6) 0.03(3) 0.00(3) 0.01(2)
C614 0.05(4) 0.02(2) 0.06(5) -0.03(2) 0.00(3) 0.00(2)
C615 0.03(3) 0.008(19) 0.08(4) -0.03(2) 0.00(3) -0.012(17)
C616 0.05(4) 0.05(3) 0.00(4) 0.01(2) -0.03(3) 0.03(2)
C617 0.04(3) 0.04(2) 0.03(4) 0.03(2) -0.01(3) -0.03(2)
C618 0.6(5) 0.7(3) 0.6(3) -0.1(2) 0.5(4) -0.1(3)
C619 2.0(13) 0.7(4) 2.0(15) 0.0(6) -1.0(11) -1.0(7)
O701 0.03(2) 0.09(3) 0.05(3) -0.030(19) 0.02(2) 0.011(17)
O702 0.05(3) 0.037(16) 0.03(3) -0.011(15) -0.03(3) 0.013(16)
O703 0.02(2) 0.10(3) 0.01(3) 0.015(18) 0.01(2) -0.002(18)
O704 0.04(2) 0.04(2) 0.07(4) -0.03(2) 0.00(2) 0.001(17)
O705 0.000(17) 0.12(3) 0.05(3) 0.01(2) 0.01(2) 0.018(17)
O706 0.07(2) 0.04(2) 0.03(3) -0.016(17) 0.01(2) 0.011(16)
N701 0.09(3) 0.018(19) 0.01(3) 0.003(18) -0.03(3) 0.01(2)
N702 0.00(2) 0.05(2) 0.02(4) 0.00(2) -0.05(2) 0.031(16)
N703 0.08(4) 0.07(3) 0.07(6) -0.02(3) 0.00(4) 0.00(3)
N704 0.06(3) 0.013(17) 0.03(4) 0.029(19) 0.02(3) 0.019(18)
N705 0.02(2) 0.04(2) 0.13(5) -0.05(2) 0.03(3) -0.001(17)
N706 0.03(2) 0.014(17) 0.07(4) -0.022(18) 0.00(3) -0.009(14)
N707 0.00(2) 0.07(3) 0.08(4) 0.01(2) -0.02(3) -0.010(18)
N708 0.00(2) 0.06(2) 0.02(3) 0.00(2) -0.01(2) 0.004(17)
N709 0.05(3) 0.05(2) 0.00(4) 0.00(2) -0.02(3) -0.004(19)
N710 0.00(2) 0.09(3) 0.01(4) 0.01(3) 0.01(3) 0.003(19)
N711 0.03(2) 0.06(2) 0.06(4) -0.03(2) -0.05(3) 0.029(18)
N712 0.02(2) 0.04(2) 0.07(4) -0.01(2) 0.00(3) -0.019(17)
C701 0.04(4) 0.05(3) 0.06(5) 0.00(3) -0.05(4) -0.01(3)
C702 0.04(3) 0.000(17) 0.09(6) 0.00(2) 0.03(4) -0.018(17)
C703 0.06(4) 0.000(18) 0.08(7) 0.00(2) 0.01(5) 0.02(2)
C704 0.06(4) 0.08(4) 0.02(5) -0.03(3) 0.00(4) 0.00(3)
C705 0.07(4) 0.02(2) 0.06(5) 0.00(2) 0.04(4) -0.02(2)
C706 0.02(2) 0.02(2) 0.12(5) -0.06(3) 0.01(3) -0.033(18)
C707 0.00(3) 0.05(3) 0.06(5) 0.03(3) 0.02(3) 0.01(2)
C708 0.01(2) 0.015(18) 0.04(5) 0.02(2) -0.04(3) 0.006(15)
C709 0.00(3) 0.09(3) 0.00(4) 0.02(3) 0.00(3) -0.02(2)
C710 0.05(3) 0.04(3) 0.03(5) 0.02(3) 0.00(4) -0.03(2)
C711 0.13(5) 0.000(19) 0.05(5) 0.00(2) -0.04(4) 0.01(2)
C712 0.05(4) 0.03(3) 0.06(5) -0.02(3) 0.01(3) -0.01(2)
C713 0.03(3) 0.011(18) 0.03(4) 0.019(18) 0.02(3) 0.014(16)
C714 0.04(3) 0.000(17) 0.08(5) 0.02(2) -0.03(3) -0.004(16)
C715 0.04(4) 0.02(2) 0.06(5) -0.03(2) -0.01(4) 0.02(2)
C716 0.05(3) 0.014(18) 0.01(5) 0.02(2) -0.01(3) 0.007(17)
C717 0.14(6) 0.01(3) 0.09(6) -0.04(3) -0.06(5) 0.02(3)
C718 0.09(5) 0.06(3) 0.00(4) 0.02(3) -0.04(4) -0.03(3)
O801 0.10(3) 0.025(15) 0.03(3) 0.005(14) 0.03(2) -0.007(16)
O802 0.05(2) 0.003(12) 0.09(3) 0.009(14) 0.00(2) -0.028(12)
O803 0.08(3) 0.07(2) 0.08(4) -0.03(2) -0.01(3) -0.05(2)
O804 0.12(3) 0.034(19) 0.07(3) -0.015(18) 0.03(3) -0.042(19)
O805 0.08(3) 0.010(15) 0.11(4) 0.001(17) 0.02(3) -0.015(15)
O806 0.06(2) 0.027(16) 0.06(3) 0.015(16) -0.01(2) -0.044(16)
N801 0.08(3) 0.03(2) 0.03(4) 0.01(2) 0.01(3) 0.00(2)
N802 0.04(3) 0.008(15) 0.03(3) 0.006(17) -0.01(3) -0.014(16)
N803 0.05(3) 0.02(2) 0.17(6) 0.00(3) -0.02(4) -0.011(18)
N804 0.07(3) 0.06(3) 0.15(6) 0.00(3) 0.01(4) -0.06(2)
N805 0.05(3) 0.017(19) 0.09(4) 0.05(2) -0.04(3) -0.019(18)
N806 0.08(3) 0.03(2) 0.03(4) 0.00(2) -0.05(3) -0.03(2)
N807 0.08(4) 0.06(3) 0.08(4) -0.04(3) 0.01(3) 0.02(3)
N808 0.06(3) 0.010(18) 0.10(4) 0.00(2) 0.03(3) -0.027(18)
N809 0.06(3) 0.06(3) 0.06(4) 0.05(2) 0.03(3) 0.01(2)
N810 0.04(3) 0.07(3) 0.05(5) 0.02(3) -0.06(3) -0.01(2)
N811 0.12(4) 0.06(3) 0.02(3) 0.03(2) 0.04(3) -0.05(3)
N812 0.03(3) 0.06(2) 0.01(3) -0.008(19) -0.03(2) -0.017(19)
N901 0.08(5) 0.08(4) 0.11(6) -0.03(4) 0.02(4) -0.02(3)
N902 0.5(2) 0.18(13) 0.19(17) 0.13(10) 0.05(14) 0.00(14)
N903 0.18(7) 0.08(5) 0.01(14) 0.00(6) -0.08(9) -0.01(5)
N904 0.08(4) 0.10(4) 0.02(8) -0.04(4) 0.03(6) -0.02(3)
N905 0.23(11) 0.07(7) 0.4(2) -0.07(10) -0.07(13) -0.05(6)
N906 0.14(9) 0.22(9) 0.33(12) -0.03(7) 0.02(8) 0.06(6)
N907 1.3(5) 1.2(5) 2.0(7) -0.7(5) -0.5(5) -0.5(3)
N908 0.22(9) 0.27(9) 0.12(16) 0.05(8) 0.02(11) -0.06(7)
O901 0.13(4) 0.04(2) 0.13(4) -0.01(2) -0.06(3) -0.02(2)
O902 0.07(3) 0.08(3) 0.11(4) 0.01(2) -0.01(3) -0.03(2)
O903 0.14(4) 0.09(3) 0.09(4) -0.01(3) 0.06(3) -0.01(3)
O904 0.19(6) 0.16(5) 0.30(9) 0.00(5) 0.07(6) -0.01(5)
O905 0.25(7) 0.11(5) 0.17(8) -0.03(5) -0.04(6) -0.01(5)
O906 0.37(11) 0.14(9) 0.28(13) 0.03(8) -0.06(9) -0.08(7)
O907 0.12(4) 0.07(2) 0.02(5) 0.02(2) -0.03(3) -0.01(2)
O908 0.23(6) 0.15(6) 0.11(7) -0.02(5) -0.04(6) 0.03(4)
O909 0.11(5) 0.10(4) 0.31(8) -0.05(4) -0.02(5) 0.02(4)
O910 0.07(3) 0.08(3) 0.05(4) -0.01(2) -0.03(3) 0.03(2)
O911 0.14(5) 0.10(3) 0.10(6) -0.03(3) -0.07(4) 0.00(3)
O912 0.05(6) 0.37(8) 0.24(9) -0.14(6) 0.03(6) -0.02(5)
O913 0.48(15) 0.17(9) 0.45(17) 0.10(10) -0.19(14) -0.19(9)
O914 0.39(10) 0.24(8) 0.12(8) 0.01(6) 0.00(8) -0.13(6)
O915 0.19(8) 0.21(7) 0.46(12) -0.21(7) 0.05(7) -0.05(6)
O916 0.12(3) 0.05(2) 0.10(4) -0.01(2) -0.04(3) -0.03(2)
O917 0.22(8) 0.30(8) 0.21(9) 0.17(7) 0.05(7) 0.07(6)
O918 0.28(12) 0.34(11) 0.41(13) -0.18(10) -0.04(10) -0.12(9)
O919 0.33(10) 0.27(10) 0.21(10) 0.07(7) -0.02(9) -0.08(7)
O920 0.63(18) 0.21(13) 0.17(15) 0.15(10) -0.03(13) -0.02(11)
O921 0.7(4) 0.8(4) 0.5(2) -0.45(19) 0.1(3) 0.0(3)
O922 0.19(7) 0.21(6) 0.17(9) -0.02(5) 0.00(7) 0.03(5)
O923 0.26(14) 0.57(14) 0.38(12) 0.03(11) 0.16(13) -0.22(12)
O924 0.06(12) 0.47(15) 0.37(15) 0.08(13) -0.17(14) -0.11(11)
O1W 0.06(2) 0.07(2) 0.04(3) 0.009(17) 0.00(2) -0.008(16)
O2W 0.08(3) 0.05(2) 0.12(4) -0.02(2) -0.04(3) -0.014(19)
O3W 0.10(3) 0.06(2) 0.11(4) -0.01(2) 0.00(3) 0.04(2)
O4W 0.06(3) 0.05(2) 0.08(4) 0.01(2) -0.03(3) -0.003(17)
O5W 0.15(4) 0.07(3) 0.09(4) -0.01(2) 0.00(3) 0.00(2)
O6W 0.09(4) 0.12(4) 0.15(5) 0.00(3) 0.00(4) 0.01(3)
O7W 0.09(4) 0.11(3) 0.12(4) -0.05(3) -0.04(3) -0.02(2)
O8W 0.12(4) 0.09(3) 0.08(4) 0.00(2) -0.02(3) 0.01(2)
O9W 0.17(4) 0.09(3) 0.05(4) 0.01(2) 0.03(3) 0.01(3)
O10W 0.08(3) 0.09(3) 0.24(6) 0.00(3) -0.03(4) -0.02(3)
O11W 0.09(4) 0.08(3) 0.20(5) -0.04(3) -0.04(4) 0.02(3)
O12W 0.10(4) 0.13(4) 0.18(5) -0.04(3) -0.02(4) 0.00(3)
O13W 0.11(3) 0.07(3) 0.10(4) 0.02(2) 0.00(3) 0.01(2)
O14W 0.21(5) 0.14(4) 0.15(5) -0.10(3) 0.02(4) 0.00(4)
O15W 0.16(5) 0.06(3) 0.19(6) 0.00(3) 0.00(4) 0.02(3)
O16W 0.164 0.158 0.154 -0.025 0.020 0.024
O17W 0.114 0.156 0.144 -0.025 -0.017 -0.030
O18W 0.218 0.136 0.175 -0.059 -0.048 0.023
O19W 0.151 0.124 0.209 0.019 0.005 0.051
O20W 0.118 0.131 0.167 0.002 -0.007 -0.035
O21W 0.138 0.143 0.167 0.008 0.002 -0.031
O22W 0.139 0.152 0.170 -0.007 0.021 -0.017
O23W 0.129 0.139 0.168 -0.016 -0.028 0.009
O24W 0.173 0.122 0.186 -0.033 -0.043 0.006
O25W 0.151 0.126 0.201 0.001 -0.028 0.007
O26W 0.156 0.109 0.158 -0.059 -0.015 0.009
O27W 0.147 0.163 0.179 -0.026 -0.038 0.017
O28W 0.145 0.140 0.166 -0.040 -0.006 0.023
O29W 0.126 0.156 0.228 0.021 0.011 -0.022
O30W 0.147 0.192 0.189 -0.026 0.014 0.003
O31W 0.193 0.185 0.220 -0.033 0.009 0.029
O32W 0.232 0.154 0.333 -0.050 0.042 0.015
O33W 0.131 0.144 0.158 -0.015 -0.012 0.019
O34W 0.216 0.221 0.143 0.022 -0.011 0.007
O35W 0.248 0.312 0.293 0.032 -0.074 0.045
O36W 0.186 0.165 0.209 -0.010 0.025 -0.009
O37W 0.224 0.196 0.188 -0.015 0.016 0.031
O38W 0.125 0.165 0.267 0.001 -0.005 0.016
O39W 0.140 0.209 0.260 0.001 0.000 -0.056
O40W 0.154 0.241 0.306 0.033 -0.034 0.022
O41W 0.190 0.167 0.194 0.000 -0.030 0.007
O42W 0.147 0.189 0.173 -0.027 -0.039 -0.021
O43W 0.230 0.209 0.292 0.010 -0.073 -0.026
O44W 0.136 0.171 0.205 -0.020 0.009 -0.012
O45W 0.224 0.209 0.244 -0.005 0.032 0.062
O46W 0.325 0.250 0.174 -0.055 0.050 0.028
O47W 0.203 0.196 0.368 -0.046 -0.100 0.019
O48W 0.264 0.221 0.230 -0.050 0.022 -0.014
O49W 0.137 0.187 0.302 -0.003 0.010 0.001
O50W 0.177 0.192 0.221 -0.026 -0.039 0.011
O51W 0.235 0.187 0.180 -0.034 0.070 0.011
O52W 0.194 0.281 0.431 0.031 0.058 -0.053
O53W 0.367 0.221 0.294 -0.023 -0.029 0.052
O54W 0.168 0.296 0.331 -0.018 -0.021 -0.029
O55W 0.336 0.290 0.347 0.045 -0.018 0.013
O56W 0.206 0.143 0.319 0.000 0.032 -0.103
O56' 0.131 0.151 0.078 -0.085 -0.071 0.000
O57W 0.101 0.137 0.095 -0.051 0.040 0.059
O57' 0.085 0.160 0.206 0.044 0.044 -0.033
O58W 0.052 0.049 0.092 -0.062 -0.015 -0.002
O58' 0.144 0.039 0.328 0.050 0.050 0.021
O59W 0.097 0.111 0.169 0.021 0.031 -0.035
O59' 0.050 0.139 0.111 0.032 0.079 0.048
O60W 0.093 0.103 0.061 -0.006 -0.081 -0.044
O60' 0.139 0.075 0.095 -0.090 -0.029 0.048
O61A 0.156 0.216 0.284 -0.018 -0.025 0.048
O61B 0.198 0.206 0.323 0.025 -0.030 0.063
O61W 0.196 0.317 0.362 -0.017 -0.041 0.061
O62W 0.245 0.238 0.230 0.052 0.015 -0.018
O62B 0.349 0.276 0.379 -0.021 -0.047 0.044
O62A 0.270 0.393 0.339 0.001 -0.029 0.051
O63W 0.354 0.285 0.326 0.009 -0.006 0.112
O63A 0.525 0.642 0.290 -0.017 0.096 0.068
O63B 0.227 0.231 0.261 -0.013 -0.015 0.042
O64W 0.107 0.063 0.126 -0.046 0.123 -0.032
O64' 0.035 0.044 0.047 -0.029 -0.008 0.011
O65A 0.064 0.046 0.078 0.021 -0.009 0.064
O65B 0.039 0.034 0.130 -0.004 -0.071 0.093
O65W 0.047 0.033 0.071 -0.022 -0.054 0.102
O66W 0.054 0.041 0.217 -0.012 -0.040 -0.029
O66' 0.111 0.067 0.087 0.002 0.062 0.121
O67W 0.102 0.070 0.169 -0.071 0.133 0.025
O67' 0.060 0.094 0.089 -0.033 -0.002 0.010
O68W 0.032 0.107 0.124 -0.001 0.045 -0.001
O68' 0.178 0.147 0.157 0.017 0.098 -0.066
O69W 0.156 0.041 0.068 -0.096 -0.040 0.003
O69' 0.177 0.044 0.139 -0.046 0.071 -0.004
O70W 0.011 0.041 0.066 0.000 0.006 -0.010
O70' 0.057 0.291 0.132 0.072 -0.069 0.022

loop_
_atom_type_symbol
_atom_type_description
_atom_type_scat_dispersion_real
_atom_type_scat_dispersion_imag
_atom_type_scat_source
C C 0.0033 0.0016 'International Tables Vol C Tables 4.2.6.8 and 6.1.1.4'
H H 0.0000 0.0000 'International Tables Vol C Tables 4.2.6.8 and 6.1.1.4'
N N 0.0061 0.0033 'International Tables Vol C Tables 4.2.6.8 and 6.1.1.4'
O O 0.0106 0.0060 'International Tables Vol C Tables 4.2.6.8 and 6.1.1.4'
Pt Pt -1.7033 8.3905 'International Tables Vol C Tables 4.2.6.8 and 6.1.1.4'

loop_
_geom_angle_atom_site_label_1
_geom_angle_atom_site_label_2
_geom_angle_atom_site_label_3
_geom_angle
_geom_angle_site_symmetry_1
_geom_angle_site_symmetry_3
N604 Pt1A N401 90.1(15) . .
N604 Pt1A N406 177.0(17) . .
N401 Pt1A N406 92.4(17) . .
N604 Pt1A N405 92.8(12) . .
N401 Pt1A N405 176.5(14) . .
N406 Pt1A N405 84.8(15) . .
N404 Pt2A N501 92.5(14) . .
N404 Pt2A N506 170.9(16) . .
N501 Pt2A N506 95.3(13) . .
N404 Pt2A N505 85.1(18) . .
N501 Pt2A N505 177.0(19) . .
N506 Pt2A N505 87.0(18) . .
N504 Pt3A N601 91(2) . .
N504 Pt3A N605 94(3) . .
N601 Pt3A N605 164(3) . .
N504 Pt3A N606 165(3) . .
N601 Pt3A N606 90.9(19) . .
N605 Pt3A N606 81(2) . .
C112 N101 C101 130(4) . .
C112 N101 C125 130(4) . .
C101 N101 C125 99(4) . .
C101 N102 C102 127(4) . .
C101 N102 C126 111(4) . .
C102 N102 C126 121(4) . .
C103 N103 C127 117(6) . .
C103 N103 C102 117(5) . .
C127 N103 C102 124(4) . .
C103 N104 C104 141(5) . .
C103 N104 C128 111(5) . .
C104 N104 C128 106(6) . .
C105 N105 C129 117(6) . .
C105 N105 C104 121(6) . .
C129 N105 C104 121(6) . .
C105 N106 C106 132(6) . .
C105 N106 C130 106(5) . .
C106 N106 C130 116(5) . .
C107 N107 C106 122(5) . .
C107 N107 C131 112(5) . .
C106 N107 C131 126(6) . .
C107 N108 C108 120(6) . .
C107 N108 C132 117(6) . .
C108 N108 C132 119(5) . .
C109 N109 C133 114(7) . .
C109 N109 C108 118(6) . .
C133 N109 C108 127(7) . .
C109 N110 C110 126(5) . .
C109 N110 C134 107(7) . .
C110 N110 C134 126(6) . .
C111 N111 C110 122(5) . .
C111 N111 C135 115(5) . .
C110 N111 C135 122(4) . .
C112 N112 C111 129(4) . .
C112 N112 C136 122(4) . .
C111 N112 C136 105(4) . .
C113 N113 C124 125(4) . .
C113 N113 C125 104(4) . .
C124 N113 C125 128(5) . .
C113 N114 C126 115(4) . .
C113 N114 C114 119(4) . .
C126 N114 C114 121(4) . .
C115 N115 C114 130(6) . .
C115 N115 C127 106(6) . .
C114 N115 C127 124(6) . .
C115 N116 C128 114(7) . .
C115 N116 C116 123(6) . .
C128 N116 C116 122(5) . .
C117 N117 C129 112(5) . .
C117 N117 C116 126(5) . .
C129 N117 C116 116(5) . .
C117 N118 C130 108(6) . .
C117 N118 C118 126(5) . .
C130 N118 C118 126(5) . .
C118 N119 C131 116(7) . .
C118 N119 C119 120(7) . .
C131 N119 C119 120(7) . .
C119 N120 C132 121(8) . .
C119 N120 C120 112(6) . .
C132 N120 C120 127(8) . .
C120 N121 C121 126(7) . .
C120 N121 C133 129(7) . .
C121 N121 C133 103(7) . .
C121 N122 C134 117(8) . .
C121 N122 C122 119(7) . .
C134 N122 C122 122(7) . .
C123 N123 C135 116(5) . .
C123 N123 C122 127(4) . .
C135 N123 C122 116(4) . .
C123 N124 C124 120(4) . .
C123 N124 C136 114(4) . .
C124 N124 C136 126(5) . .
O101 C101 N102 122(5) . .
O101 C101 N101 125(6) . .
N102 C101 N101 112(4) . .
N102 C102 N103 111(4) . .
O102 C103 N103 143(7) . .
O102 C103 N104 110(6) . .
N103 C103 N104 106(5) . .
N104 C104 N105 116(6) . .
O103 C105 N105 134(5) . .
O103 C105 N106 115(6) . .
N105 C105 N106 111(5) . .
N107 C106 N106 112(4) . .
O104 C107 N107 129(6) . .
O104 C107 N108 124(7) . .
N107 C107 N108 106(6) . .
N108 C108 N109 115(6) . .
O105 C109 N110 118(7) . .
O105 C109 N109 133(7) . .
N110 C109 N109 108(6) . .
N111 C110 N110 112(5) . .
O106 C111 N111 128(7) . .
O106 C111 N112 121(5) . .
N111 C111 N112 111(5) . .
N112 C112 N101 106(5) . .
O107 C113 N114 133(6) . .
O107 C113 N113 119(5) . .
N114 C113 N113 106(4) . .
N115 C114 N114 114(4) . .
O108 C115 N116 127(9) . .
O108 C115 N115 122(7) . .
N116 C115 N115 110(7) . .
N116 C116 N117 115(4) . .
O109 C117 N118 127(5) . .
O109 C117 N117 120(6) . .
N118 C117 N117 110(6) . .
N119 C118 N118 118(6) . .
O110 C119 N120 136(9) . .
O110 C119 N119 124(9) . .
N120 C119 N119 100(8) . .
N121 C120 N120 117(7) . .
O111 C121 N122 132(10) . .
O111 C121 N121 119(9) . .
N122 C121 N121 109(7) . .
N123 C122 N122 112(4) . .
O112 C123 N124 130(5) . .
O112 C123 N123 122(5) . .
N124 C123 N123 105(4) . .
N124 C124 N113 116(4) . .
C126 C125 N101 113(4) . .
C126 C125 N113 107(5) . .
N101 C125 N113 109(4) . .
C125 C126 N114 106(4) . .
C125 C126 N102 103(4) . .
N114 C126 N102 120(5) . .
C128 C127 N103 106(4) . .
C128 C127 N115 104(5) . .
N103 C127 N115 111(4) . .
N116 C128 C127 105(5) . .
N116 C128 N104 121(5) . .
C127 C128 N104 99(5) . .
N117 C129 N105 113(5) . .
N117 C129 C130 98(5) . .
N105 C129 C130 101(6) . .
N118 C130 C129 109(6) . .
N118 C130 N106 117(6) . .
C129 C130 N106 104(5) . .
N119 C131 N107 120(5) . .
N119 C131 C132 98(4) . .
N107 C131 C132 107(5) . .
N120 C132 N108 112(6) . .
N120 C132 C131 100(6) . .
N108 C132 C131 96(4) . .
N121 C133 N109 116(5) . .
N121 C133 C134 110(6) . .
N109 C133 C134 102(7) . .
N122 C134 N110 116(5) . .
N122 C134 C133 100(6) . .
N110 C134 C133 108(6) . .
N123 C135 N111 114(6) . .
N123 C135 C136 101(5) . .
N111 C135 C136 98(4) . .
N124 C136 N112 115(4) . .
N124 C136 C135 103(4) . .
N112 C136 C135 111(4) . .
C201 N201 C212 119(6) . .
C201 N201 C225 113(6) . .
C212 N201 C225 122(5) . .
C201 N202 C226 111(5) . .
C201 N202 C202 130(6) . .
C226 N202 C202 119(4) . .
C203 N203 C227 121(5) . .
C203 N203 C202 126(5) . .
C227 N203 C202 114(6) . .
C203 N204 C204 119(6) . .
C203 N204 C228 120(6) . .
C204 N204 C228 120(4) . .
C205 N205 C204 122(5) . .
C205 N205 C229 116(5) . .
C204 N205 C229 121(4) . .
C205 N206 C206 124(5) . .
C205 N206 C230 112(4) . .
C206 N206 C230 124(4) . .
C207 N207 C231 120(5) . .
C207 N207 C206 123(4) . .
C231 N207 C206 116(4) . .
C207 N208 C208 123(4) . .
C207 N208 C232 109(4) . .
C208 N208 C232 127(5) . .
C209 N209 C233 106(6) . .
C209 N209 C208 112(6) . .
C233 N209 C208 138(6) . .
C209 N210 C210 128(5) . .
C209 N210 C234 109(5) . .
C210 N210 C234 119(5) . .
C211 N211 C235 113(5) . .
C211 N211 C210 122(5) . .
C235 N211 C210 122(4) . .
C211 N212 C212 126(6) . .
C211 N212 C236 110(5) . .
C212 N212 C236 124(5) . .
C225 N213 C224 122(3) . .
C225 N213 C213 114(3) . .
C224 N213 C213 124(3) . .
C213 N214 C214 120(4) . .
C213 N214 C226 111(4) . .
C214 N214 C226 127(5) . .
C215 N215 C227 110(6) . .
C215 N215 C214 124(6) . .
C227 N215 C214 126(5) . .
C216 N216 C215 122(6) . .
C216 N216 C228 127(6) . .
C215 N216 C228 111(5) . .
C217 N217 C229 102(7) . .
C217 N217 C216 135(8) . .
C229 N217 C216 121(5) . .
C217 N218 C218 132(9) . .
C217 N218 C230 106(9) . .
C218 N218 C230 120(7) . .
C219 N219 C218 120(6) . .
C219 N219 C231 113(7) . .
C218 N219 C231 123(6) . .
C219 N220 C232 111(6) . .
C219 N220 C220 123(6) . .
C232 N220 C220 124(4) . .
C221 N221 C233 111(6) . .
C221 N221 C220 123(4) . .
C233 N221 C220 125(6) . .
C222 N222 C221 119(5) . .
C222 N222 C234 125(4) . .
C221 N222 C234 108(5) . .
C223 N223 C222 123(4) . .
C223 N223 C235 115(4) . .
C222 N223 C235 122(4) . .
C223 N224 C224 118(4) . .
C223 N224 C236 114(4) . .
C224 N224 C236 124(4) . .
O201 C201 N201 133(7) . .
O201 C201 N202 118(7) . .
N201 C201 N202 109(7) . .
N202 C202 N203 117(4) . .
O202 C203 N204 136(9) . .
O202 C203 N203 123(6) . .
N204 C203 N203 99(5) . .
N204 C204 N205 117(5) . .
O203 C205 N206 128(6) . .
O203 C205 N205 126(6) . .
N206 C205 N205 106(5) . .
N206 C206 N207 117(4) . .
O204 C207 N207 131(6) . .
O204 C207 N208 119(4) . .
N207 C207 N208 108(5) . .
N208 C208 N209 103(6) . .
O205 C209 N210 117(6) . .
O205 C209 N209 129(8) . .
N210 C209 N209 113(6) . .
N210 C210 N211 110(3) . .
O206 C211 N211 131(7) . .
O206 C211 N212 119(8) . .
N211 C211 N212 110(6) . .
N201 C212 N212 114(4) . .
O207 C213 N214 131(4) . .
O207 C213 N213 122(5) . .
N214 C213 N213 107(4) . .
N214 C214 N215 111(6) . .
O208 C215 N216 130(6) . .
O208 C215 N215 118(7) . .
N216 C215 N215 111(7) . .
N216 C216 N217 112(4) . .
N218 C217 O209 123(9) . .
N218 C217 N217 122(10) . .
O209 C217 N217 111(10) . .
N218 C218 N219 115(4) . .
O210 C219 N220 124(8) . .
O210 C219 N219 127(6) . .
N220 C219 N219 109(7) . .
N221 C220 N220 111(4) . .
O211 C221 N221 126(6) . .
O211 C221 N222 126(8) . .
N221 C221 N222 107(6) . .
N222 C222 N223 114(4) . .
O212 C223 N224 134(5) . .
O212 C223 N223 122(6) . .
N224 C223 N223 103(4) . .
N213 C224 N224 119(5) . .
N213 C225 N201 108(4) . .
N213 C225 C226 100(3) . .
N201 C225 C226 100(5) . .
N202 C226 N214 119(5) . .
N202 C226 C225 105(4) . .
N214 C226 C225 107(5) . .
N215 C227 N203 119(4) . .
N215 C227 C228 105(4) . .
N203 C227 C228 99(5) . .
N216 C228 N204 111(4) . .
N216 C228 C227 104(4) . .
N204 C228 C227 101(4) . .
N217 C229 C230 104(5) . .
N217 C229 N205 116(4) . .
C230 C229 N205 97(5) . .
N218 C230 N206 119(5) . .
N218 C230 C229 103(5) . .
N206 C230 C229 108(5) . .
N207 C231 N219 116(5) . .
N207 C231 C232 101(4) . .
N219 C231 C232 100(5) . .
N220 C232 C231 106(4) . .
N220 C232 N208 112(4) . .
C231 C232 N208 102(5) . .
N221 C233 N209 113(5) . .
N221 C233 C234 108(6) . .
N209 C233 C234 111(6) . .
C233 C234 N222 103(5) . .
C233 C234 N210 100(5) . .
N222 C234 N210 107(4) . .
N211 C235 N223 120(4) . .
N211 C235 C236 107(5) . .
N223 C235 C236 100(4) . .
N224 C236 N212 112(4) . .
N224 C236 C235 104(3) . .
N212 C236 C235 100(4) . .
C325 N301 C312 128(4) . .
C325 N301 C301 106(6) . .
C312 N301 C301 126(6) . .
C301 N302 C302 122(7) . .
C301 N302 C326 111(6) . .
C302 N302 C326 126(5) . .
C327 N303 C302 131(6) . .
C327 N303 C303 113(5) . .
C302 N303 C303 113(5) . .
C303 N304 C328 121(6) . .
C303 N304 C304 117(6) . .
C328 N304 C304 122(5) . .
C329 N305 C305 121(5) . .
C329 N305 C304 130(4) . .
C305 N305 C304 109(5) . .
C305 N306 C306 121(5) . .
C305 N306 C330 113(4) . .
C306 N306 C330 126(4) . .
C307 N307 C306 117(4) . .
C307 N307 C331 115(4) . .
C306 N307 C331 126(4) . .
C307 N308 C332 114(5) . .
C307 N308 C308 126(6) . .
C332 N308 C308 120(4) . .
C309 N309 C308 120(5) . .
C309 N309 C333 120(5) . .
C308 N309 C333 120(4) . .
C334 N310 C309 113(5) . .
C334 N310 C310 128(5) . .
C309 N310 C310 119(5) . .
C311 N311 C310 114(4) . .
C311 N311 C335 116(4) . .
C310 N311 C335 128(4) . .
C336 N312 C312 130(5) . .
C336 N312 C311 113(4) . .
C312 N312 C311 116(4) . .
C313 N313 C324 123(5) . .
C313 N313 C325 114(5) . .
C324 N313 C325 123(5) . .
C313 N314 C314 125(5) . .
C313 N314 C326 111(4) . .
C314 N314 C326 123(4) . .
C315 N315 C314 129(5) . .
C315 N315 C327 113(5) . .
C314 N315 C327 118(5) . .
C315 N316 C328 126(5) . .
C315 N316 C316 118(4) . .
C328 N316 C316 116(4) . .
C317 N317 C329 116(4) . .
C317 N317 C316 120(4) . .
C329 N317 C316 122(3) . .
C317 N318 C330 112(4) . .
C317 N318 C318 122(4) . .
C330 N318 C318 126(5) . .
C319 N319 C331 113(4) . .
C319 N319 C318 121(5) . .
C331 N319 C318 126(4) . .
C319 N320 C332 105(5) . .
C319 N320 C320 134(5) . .
C332 N320 C320 119(4) . .
C320 N321 C321 125(6) . .
C320 N321 C333 125(5) . .
C321 N321 C333 108(5) . .
C321 N322 C322 115(6) . .
C321 N322 C334 115(5) . .
C322 N322 C334 130(5) . .
C335 N323 C323 116(5) . .
C335 N323 C322 122(5) . .
C323 N323 C322 116(5) . .
C324 N324 C323 111(5) . .
C324 N324 C336 131(4) . .
C323 N324 C336 115(5) . .
N302 C301 O301 129(8) . .
N302 C301 N301 116(8) . .
O301 C301 N301 114(8) . .
N302 C302 N303 113(4) . .
O302 C303 N304 131(8) . .
O302 C303 N303 129(6) . .
N304 C303 N303 101(6) . .
N304 C304 N305 114(3) . .
O303 C305 N306 123(7) . .
O303 C305 N305 135(6) . .
N306 C305 N305 100(6) . .
N306 C306 N307 113(4) . .
O304 C307 N307 129(4) . .
O304 C307 N308 121(5) . .
N307 C307 N308 109(6) . .
N309 C308 N308 121(5) . .
O305 C309 N309 132(6) . .
O305 C309 N310 122(6) . .
N309 C309 N310 103(6) . .
N310 C310 N311 120(5) . .
O306 C311 N311 131(4) . .
O306 C311 N312 125(3) . .
N311 C311 N312 102(4) . .
N312 C312 N301 110(3) . .
O307 C313 N314 126(6) . .
O307 C313 N313 122(6) . .
N314 C313 N313 111(6) . .
N314 C314 N315 121(4) . .
O308 C315 N316 133(6) . .
O308 C315 N315 124(5) . .
N316 C315 N315 102(5) . .
N317 C316 N316 117(4) . .
O309 C317 N317 128(5) . .
O309 C317 N318 125(4) . .
N317 C317 N318 106(5) . .
N319 C318 N318 115(4) . .
N319 C319 O310 130(5) . .
N319 C319 N320 117(6) . .
O310 C319 N320 113(4) . .
N321 C320 N320 108(4) . .
O311 C321 N322 128(6) . .
O311 C321 N321 124(6) . .
N322 C321 N321 108(6) . .
N322 C322 N323 112(4) . .
O312 C323 N324 136(6) . .
O312 C323 N323 123(6) . .
N324 C323 N323 100(5) . .
N324 C324 N313 112(4) . .
N301 C325 N313 115(4) . .
N301 C325 C326 106(5) . .
N313 C325 C326 96(5) . .
N314 C326 N302 114(4) . .
N314 C326 C325 107(4) . .
N302 C326 C325 101(5) . .
N303 C327 N315 114(4) . .
N303 C327 C328 105(5) . .
N315 C327 C328 104(4) . .
N316 C328 N304 124(4) . .
N316 C328 C327 95(4) . .
N304 C328 C327 101(5) . .
N305 C329 N317 114(4) . .
N305 C329 C330 103(5) . .
N317 C329 C330 99(4) . .
N318 C330 C329 105(5) . .
N318 C330 N306 119(4) . .
C329 C330 N306 103(4) . .
N319 C331 N307 112(5) . .
N319 C331 C332 101(4) . .
N307 C331 C332 99(5) . .
N308 C332 N320 123(6) . .
N308 C332 C331 102(4) . .
N320 C332 C331 104(5) . .
N309 C333 N321 116(4) . .
N309 C333 C334 95(4) . .
N321 C333 C334 110(5) . .
N310 C334 N322 116(5) . .
N310 C334 C333 109(5) . .
N322 C334 C333 99(5) . .
N323 C335 N311 108(5) . .
N323 C335 C336 105(5) . .
N311 C335 C336 101(4) . .
N312 C336 N324 110(4) . .
N312 C336 C335 107(5) . .
N324 C336 C335 102(5) . .
C401 N401 C405 118(5) . .
C401 N401 Pt1A 125(4) . .
C405 N401 Pt1A 116(4) . .
C407 N402 C406 116(4) . .
C412 N403 C411 115(5) . .
C417 N404 C413 122(6) . .
C417 N404 Pt2A 127(5) . .
C413 N404 Pt2A 111(6) . .
C418 N405 Pt1A 108(2) . .
C419 N406 Pt1A 109(3) . .
C501 N501 C505 124(3) . .
C501 N501 Pt2A 119(3) . .
C505 N501 Pt2A 117(3) . .
C506 N502 C507 115(6) . .
C512 N503 C511 119(4) . .
C513 N504 C517 109(5) . .
C513 N504 Pt3A 136(5) . .
C517 N504 Pt3A 115(5) . .
C518 N505 Pt2A 104(3) . .
C519 N506 Pt2A 107(3) . .
C605 N601 C601 120(8) . .
C605 N601 Pt3A 114(8) . .
C601 N601 Pt3A 126(6) . .
C606 N602 C607 127(5) . .
C612 N603 C611 110(4) . .
C613 N604 C617 122(4) . .
C613 N604 Pt1A 118(3) . .
C617 N604 Pt1A 120(3) . .
C618 N605 Pt3A 107(9) . .
C619 N606 Pt3A 113(4) . .
C402 C401 N401 123(5) . .
C401 C402 C403 114(4) . .
C404 C403 C402 125(7) . .
C404 C403 C406 121(6) . .
C402 C403 C406 112(4) . .
C403 C404 C405 121(7) . .
N401 C405 C404 116(5) . .
N402 C406 C403 109(4) . .
N402 C407 C408 111(4) . .
C409 C408 C407 116(5) . .
C410 C409 C408 129(7) . .
C411 C410 C409 110(8) . .
C410 C411 N403 115(8) . .
N403 C412 C415 109(4) . .
N404 C413 C414 119(7) . .
C415 C414 C413 120(6) . .
C416 C415 C414 116(7) . .
C416 C415 C412 116(7) . .
C414 C415 C412 128(6) . .
C415 C416 C417 122(6) . .
N404 C417 C416 121(4) . .
N405 C418 C419 114(3) . .
N406 C419 C418 111(4) . .
C502 C501 N501 117(5) . .
C501 C502 C503 120(4) . .
C504 C503 C502 114(4) . .
C504 C503 C506 129(6) . .
C502 C503 C506 117(5) . .
C503 C504 C505 130(6) . .
C504 C505 N501 116(5) . .
N502 C506 C503 111(5) . .
N502 C507 C508 115(7) . .
C509 C508 C507 122(6) . .
C508 C509 C510 123(5) . .
C509 C510 C511 106(4) . .
N503 C511 C510 112(4) . .
N503 C512 C515 113(4) . .
N504 C513 C514 132(6) . .
C513 C514 C515 126(6) . .
C516 C515 C514 110(4) . .
C516 C515 C512 123(5) . .
C514 C515 C512 126(5) . .
C515 C516 C517 114(4) . .
N504 C517 C516 129(6) . .
N505 C518 C519 120(5) . .
N506 C519 C518 109(3) . .
N601 C601 C602 115(8) . .
C603 C602 C601 116(8) . .
C604 C603 C602 126(10) . .
C604 C603 C606 120(10) . .
C602 C603 C606 113(8) . .
C603 C604 C605 113(10) . .
N601 C605 C604 129(10) . .
N602 C606 C603 118(5) . .
C608 C607 N602 120(5) . .
C607 C608 C609 126(5) . .
C608 C609 C610 115(5) . .
C611 C610 C609 116(6) . .
C610 C611 N603 107(5) . .
N603 C612 C615 109(4) . .
N604 C613 C614 123(4) . .
C613 C614 C615 114(4) . .
C616 C615 C614 125(4) . .
C616 C615 C612 118(4) . .
C614 C615 C612 117(3) . .
C617 C616 C615 114(4) . .
C616 C617 N604 122(4) . .
N605 C618 C619 120(8) . .
N606 C619 C618 99(10) . .
C701 N701 C713 118(4) . .
C701 N701 C712 118(5) . 2_757
C713 N701 C712 119(4) . 2_757
C701 N702 C714 111(4) . .
C701 N702 C702 128(4) . .
C714 N702 C702 121(3) . .
C702 N703 C703 121(5) . .
C702 N703 C715 128(5) . .
C703 N703 C715 107(6) . .
C703 N704 C704 117(5) . .
C703 N704 C716 112(4) . .
C704 N704 C716 123(6) . .
C717 N705 C704 130(4) . .
C717 N705 C705 116(4) . .
C704 N705 C705 114(4) . .
C706 N706 C705 124(4) . .
C706 N706 C718 119(4) . .
C705 N706 C718 116(4) . .
C707 N707 C706 123(4) . 2_757
C707 N707 C713 115(4) . .
C706 N707 C713 120(4) 2_757 .
C707 N708 C714 117(4) . .
C707 N708 C708 120(4) . .
C714 N708 C708 122(3) . .
C709 N709 C708 124(4) . .
C709 N709 C715 110(5) . .
C708 N709 C715 124(4) . .
C709 N710 C710 124(5) . .
C709 N710 C716 113(5) . .
C710 N710 C716 123(4) . .
C711 N711 C717 113(4) . .
C711 N711 C710 121(4) . .
C717 N711 C710 120(4) . .
C711 N712 C712 131(4) . .
C711 N712 C718 111(4) . .
C712 N712 C718 118(3) . .
O701 C701 N701 132(5) . .
O701 C701 N702 118(5) . .
N701 C701 N702 110(5) . .
N703 C702 N702 112(4) . .
O702 C703 N704 131(6) . .
O702 C703 N703 116(7) . .
N704 C703 N703 112(5) . .
N704 C704 N705 109(4) . .
O703 C705 N706 127(4) . .
O703 C705 N705 131(5) . .
N706 C705 N705 102(5) . .
N706 C706 N707 116(4) . 2_757
O704 C707 N707 133(5) . .
O704 C707 N708 120(5) . .
N707 C707 N708 107(4) . .
N709 C708 N708 113(3) . .
O705 C709 N710 127(5) . .
O705 C709 N709 121(4) . .
N710 C709 N709 112(5) . .
N710 C710 N711 111(4) . .
O706 C711 N711 127(5) . .
O706 C711 N712 122(4) . .
N711 C711 N712 112(5) . .
N712 C712 N701 114(5) . 2_757
N701 C713 N707 111(3) . .
N701 C713 C714 98(3) . .
N707 C713 C714 104(4) . .
N702 C714 N708 115(4) . .
N702 C714 C713 101(3) . .
N708 C714 C713 96(3) . .
N703 C715 N709 111(4) . .
N703 C715 C716 104(5) . .
N709 C715 C716 104(4) . .
N704 C716 N710 114(3) . .
N704 C716 C715 103(5) . .
N710 C716 C715 100(4) . .
N711 C717 N705 116(5) . .
N711 C717 C718 106(4) . .
N705 C717 C718 100(5) . .
N706 C718 N712 119(4) . .
N706 C718 C717 106(4) . .
N712 C718 C717 97(4) . .
C801 N801 C812 127(4) . 2_776
C801 N801 C813 121(5) . .
C812 N801 C813 111(5) 2_776 .
C802 N802 C801 120(4) . .
C802 N802 C814 127(4) . .
C801 N802 C814 112(6) . .
C802 N803 C803 123(4) . .
C802 N803 C815 127(5) . .
C803 N803 C815 110(4) . .
C816 N804 C804 124(4) . .
C816 N804 C803 112(5) . .
C804 N804 C803 124(4) . .
C805 N805 C804 122(4) . .
C805 N805 C817 118(4) . .
C804 N805 C817 121(4) . .
C806 N806 C805 126(4) . .
C806 N806 C818 133(4) . .
C805 N806 C818 100(4) . .
C807 N807 C806 118(5) . 2_776
C807 N807 C813 121(5) . .
C806 N807 C813 120(5) 2_776 .
C807 N808 C814 112(5) . .
C807 N808 C808 126(4) . .
C814 N808 C808 121(4) . .
C808 N809 C809 126(5) . .
C808 N809 C815 120(5) . .
C809 N809 C815 110(5) . .
C809 N810 C816 115(5) . .
C809 N810 C810 123(4) . .
C816 N810 C810 122(5) . .
C811 N811 C810 118(4) . .
C811 N811 C817 116(5) . .
C810 N811 C817 125(5) . .
C811 N812 C812 131(4) . .
C811 N812 C818 105(4) . .
C812 N812 C818 123(4) . .
O801 C801 N802 133(7) . .
O801 C801 N801 123(5) . .
N802 C801 N801 104(5) . .
N802 C802 N803 121(4) . .
O802 C803 N803 129(5) . .
O802 C803 N804 125(6) . .
N803 C803 N804 105(4) . .
N805 C804 N804 123(6) . .
O803 C805 N805 130(5) . .
O803 C805 N806 120(5) . .
N805 C805 N806 109(4) . .
N807 C806 N806 115(5) 2_776 .
O804 C807 N807 134(7) . .
O804 C807 N808 122(6) . .
N807 C807 N808 102(5) . .
N809 C808 N808 112(5) . .
O805 C809 N810 131(6) . .
O805 C809 N809 123(7) . .
N810 C809 N809 106(5) . .
N811 C810 N810 114(4) . .
O806 C811 N812 120(5) . .
O806 C811 N811 131(5) . .
N812 C811 N811 108(5) . .
N812 C812 N801 116(4) . 2_776
N807 C813 N801 117(4) . .
N807 C813 C814 99(5) . .
N801 C813 C814 94(5) . .
N802 C814 N808 113(5) . .
N802 C814 C813 109(5) . .
N808 C814 C813 106(5) . .
C816 C815 N803 106(4) . .
C816 C815 N809 105(4) . .
N803 C815 N809 110(4) . .
N804 C816 C815 107(4) . .
N804 C816 N810 117(4) . .
C815 C816 N810 104(5) . .
C818 C817 N811 105(5) . .
C818 C817 N805 99(4) . .
N811 C817 N805 119(5) . .
C817 C818 N806 114(4) . .
C817 C818 N812 106(5) . .
N806 C818 N812 111(4) . .
O903 N901 O901 126(4) . .
O903 N901 O902 119(4) . .
O901 N901 O902 115(4) . .
O905 N902 O906 129(10) . .
O905 N902 O904 110(9) . .
O906 N902 O904 121(10) . .
O909 N903 O908 107(6) . .
O909 N903 O907 134(7) . .
O908 N903 O907 119(6) . .
O911 N904 O910 117(6) . .
O911 N904 O912 126(6) . .
O910 N904 O912 117(6) . .
O913 N905 O914 115(10) . .
O913 N905 O915 152(10) . .
O914 N905 O915 93(7) . .
O918 N906 O917 136(7) . .
O918 N906 O916 155(9) . .
O917 N906 O916 70(4) . .
O921 N907 O919 18(10) . .
O921 N907 O920 124(10) . .
O919 N907 O920 141(10) . .
O922 N908 O924 158(10) . .
O922 N908 O923 114(10) . .
O924 N908 O923 45(5) . .
N902 O904 O905 35(4) . .
N902 O905 O904 35(5) . .
N906 O916 O917 55(2) . .
N906 O917 O916 56(2) . .
O921 O919 N907 80(10) . .
O919 O921 N907 82(10) . .
O924 O923 N908 67(4) . .
O923 O924 N908 68.3(18) . .
O61B O61W O61A 150.8 . .
O62B O62W O62A 69.0 . .
O62B O62W O62A 55.7 . 2_757
O62A O62W O62A 87.6 . 2_757
O62A O62B O62W 66.8 2_757 .
O62B O62A O62W 71.4 2_757 .
O62B O62A O62W 57.5 2_757 2_757
O62W O62A O62W 92.4 . 2_757
O65B O65A O65W 53.6 . .
O65W O65B O65A 70.9 . .
O65B O65W O65A 55.5 . .

loop_
_geom_bond_atom_site_label_1
_geom_bond_atom_site_label_2
_geom_bond_distance
_geom_bond_site_symmetry_2
Pt1A N604 2.06(3) .
Pt1A N401 2.06(4) .
Pt1A N406 2.085(17) .
Pt1A N405 2.09(2) .
Pt2A N404 1.98(5) .
Pt2A N501 2.07(2) .
Pt2A N506 2.10(2) .
Pt2A N505 2.101(19) .
Pt3A N504 1.99(4) .
Pt3A N601 1.96(7) .
Pt3A N605 2.10(2) .
Pt3A N606 2.11(2) .
O101 C101 1.22(5) .
O102 C103 1.18(6) .
O103 C105 1.25(5) .
O104 C107 1.24(7) .
O105 C109 1.27(7) .
O106 C111 1.22(6) .
O107 C113 1.19(6) .
O108 C115 1.26(8) .
O109 C117 1.24(7) .
O110 C119 1.26(9) .
O111 C121 1.21(7) .
O112 C123 1.18(5) .
N101 C112 1.44(6) .
N101 C101 1.45(6) .
N101 C125 1.55(6) .
N102 C101 1.34(7) .
N102 C102 1.45(6) .
N102 C126 1.48(6) .
N103 C103 1.25(6) .
N103 C127 1.49(7) .
N103 C102 1.49(6) .
N104 C103 1.43(7) .
N104 C104 1.47(8) .
N104 C128 1.60(7) .
N105 C105 1.26(6) .
N105 C129 1.47(7) .
N105 C104 1.51(8) .
N106 C105 1.36(7) .
N106 C106 1.48(7) .
N106 C130 1.58(9) .
N107 C107 1.39(8) .
N107 C106 1.41(7) .
N107 C131 1.40(7) .
N108 C107 1.38(7) .
N108 C108 1.41(8) .
N108 C132 1.47(7) .
N109 C109 1.33(8) .
N109 C133 1.46(7) .
N109 C108 1.50(8) .
N110 C109 1.40(8) .
N110 C110 1.44(7) .
N110 C134 1.46(7) .
N111 C111 1.38(6) .
N111 C110 1.41(6) .
N111 C135 1.51(6) .
N112 C112 1.39(6) .
N112 C111 1.41(7) .
N112 C136 1.50(5) .
N113 C113 1.41(7) .
N113 C124 1.43(6) .
N113 C125 1.53(6) .
N114 C113 1.33(5) .
N114 C126 1.38(6) .
N114 C114 1.48(6) .
N115 C115 1.40(8) .
N115 C114 1.41(7) .
N115 C127 1.56(6) .
N116 C115 1.34(8) .
N116 C128 1.42(7) .
N116 C116 1.45(7) .
N117 C117 1.33(6) .
N117 C129 1.46(7) .
N117 C116 1.52(8) .
N118 C117 1.33(7) .
N118 C130 1.42(8) .
N118 C118 1.53(8) .
N119 C118 1.38(8) .
N119 C131 1.38(7) .
N119 C119 1.37(9) .
N120 C119 1.32(10) .
N120 C132 1.36(7) .
N120 C120 1.42(9) .
N121 C120 1.38(8) .
N121 C121 1.45(9) .
N121 C133 1.43(8) .
N122 C121 1.25(9) .
N122 C134 1.39(7) .
N122 C122 1.53(8) .
N123 C123 1.36(6) .
N123 C135 1.43(8) .
N123 C122 1.49(7) .
N124 C123 1.37(7) .
N124 C124 1.42(6) .
N124 C136 1.44(6) .
C125 C126 1.36(6) .
C127 C128 1.48(7) .
C129 C130 1.50(8) .
C131 C132 1.62(7) .
C133 C134 1.46(8) .
C135 C136 1.56(6) .
O201 C201 1.28(8) .
O202 C203 1.13(6) .
O203 C205 1.25(7) .
O204 C207 1.21(6) .
O205 C209 1.27(7) .
O206 C211 1.23(7) .
O207 C213 1.24(5) .
O208 C215 1.32(8) .
O209 C217 1.35(12) .
O210 C219 1.17(8) .
O211 C221 1.16(7) .
O212 C223 1.12(6) .
N201 C201 1.31(8) .
N201 C212 1.39(6) .
N201 C225 1.51(7) .
N202 C201 1.42(7) .
N202 C226 1.44(6) .
N202 C202 1.43(6) .
N203 C203 1.38(7) .
N203 C227 1.45(7) .
N203 C202 1.53(6) .
N204 C203 1.29(6) .
N204 C204 1.44(7) .
N204 C228 1.50(6) .
N205 C205 1.39(7) .
N205 C204 1.53(7) .
N205 C229 1.52(7) .
N206 C205 1.32(7) .
N206 C206 1.38(5) .
N206 C230 1.49(5) .
N207 C207 1.32(5) .
N207 C231 1.42(6) .
N207 C206 1.55(6) .
N208 C207 1.37(6) .
N208 C208 1.49(6) .
N208 C232 1.59(6) .
N209 C209 1.43(8) .
N209 C233 1.45(7) .
N209 C208 1.51(8) .
N210 C209 1.33(7) .
N210 C210 1.43(5) .
N210 C234 1.57(6) .
N211 C211 1.33(9) .
N211 C235 1.41(6) .
N211 C210 1.48(6) .
N212 C211 1.44(7) .
N212 C212 1.47(6) .
N212 C236 1.52(6) .
N213 C225 1.43(6) .
N213 C224 1.45(6) .
N213 C213 1.44(5) .
N214 C213 1.37(6) .
N214 C214 1.40(7) .
N214 C226 1.43(5) .
N215 C215 1.38(7) .
N215 C227 1.47(7) .
N215 C214 1.47(7) .
N216 C216 1.34(6) .
N216 C215 1.35(7) .
N216 C228 1.49(6) .
N217 C217 1.38(8) .
N217 C229 1.44(7) .
N217 C216 1.55(6) .
N218 C217 1.13(10) .
N218 C218 1.40(8) .
N218 C230 1.48(8) .
N219 C219 1.39(8) .
N219 C218 1.44(7) .
N219 C231 1.47(7) .
N220 C219 1.35(6) .
N220 C232 1.45(6) .
N220 C220 1.51(6) .
N221 C221 1.40(8) .
N221 C233 1.44(6) .
N221 C220 1.44(6) .
N222 C222 1.30(6) .
N222 C221 1.44(7) .
N222 C234 1.52(6) .
N223 C223 1.43(6) .
N223 C222 1.48(5) .
N223 C235 1.55(6) .
N224 C223 1.44(7) .
N224 C224 1.42(6) .
N224 C236 1.47(5) .
C225 C226 1.58(7) .
C227 C228 1.52(7) .
C229 C230 1.50(8) .
C231 C232 1.58(7) .
C233 C234 1.49(8) .
C235 C236 1.58(6) .
O301 C301 1.27(9) .
O302 C303 1.09(8) .
O303 C305 1.19(7) .
O304 C307 1.26(6) .
O305 C309 1.23(7) .
O306 C311 1.23(6) .
O307 C313 1.19(6) .
O308 C315 1.26(7) .
O309 C317 1.25(6) .
O310 C319 1.32(6) .
O311 C321 1.24(7) .
O312 C323 1.14(7) .
N301 C325 1.36(7) .
N301 C312 1.47(6) .
N301 C301 1.49(9) .
N302 C301 1.18(9) .
N302 C302 1.42(6) .
N302 C326 1.49(7) .
N303 C327 1.36(6) .
N303 C302 1.45(6) .
N303 C303 1.52(8) .
N304 C303 1.36(7) .
N304 C328 1.38(6) .
N304 C304 1.41(5) .
N305 C329 1.36(6) .
N305 C305 1.41(8) .
N305 C304 1.56(6) .
N306 C305 1.42(7) .
N306 C306 1.39(6) .
N306 C330 1.53(7) .
N307 C307 1.31(6) .
N307 C306 1.47(5) .
N307 C331 1.51(6) .
N308 C307 1.39(6) .
N308 C332 1.44(7) .
N308 C308 1.46(7) .
N309 C309 1.28(7) .
N309 C308 1.41(6) .
N309 C333 1.45(6) .
N310 C334 1.32(7) .
N310 C309 1.41(7) .
N310 C310 1.43(7) .
N311 C311 1.39(5) .
N311 C310 1.47(6) .
N311 C335 1.46(7) .
N312 C336 1.38(6) .
N312 C312 1.46(5) .
N312 C311 1.48(6) .
N313 C313 1.36(7) .
N313 C324 1.49(6) .
N313 C325 1.56(8) .
N314 C313 1.33(7) .
N314 C314 1.41(6) .
N314 C326 1.49(6) .
N315 C315 1.36(7) .
N315 C314 1.40(6) .
N315 C327 1.50(6) .
N316 C315 1.32(6) .
N316 C328 1.41(6) .
N316 C316 1.51(5) .
N317 C317 1.31(5) .
N317 C329 1.44(6) .
N317 C316 1.49(5) .
N318 C317 1.36(6) .
N318 C330 1.41(7) .
N318 C318 1.47(5) .
N319 C319 1.26(6) .
N319 C331 1.38(6) .
N319 C318 1.42(6) .
N320 C319 1.39(7) .
N320 C332 1.42(7) .
N320 C320 1.46(5) .
N321 C320 1.39(6) .
N321 C321 1.45(6) .
N321 C333 1.45(6) .
N322 C321 1.37(7) .
N322 C322 1.42(7) .
N322 C334 1.52(7) .
N323 C335 1.36(6) .
N323 C323 1.46(8) .
N323 C322 1.61(6) .
N324 C324 1.41(6) .
N324 C323 1.43(7) .
N324 C336 1.44(7) .
C325 C326 1.62(6) .
C327 C328 1.61(7) .
C329 C330 1.52(6) .
C331 C332 1.66(6) .
C333 C334 1.54(6) .
C335 C336 1.55(7) .
N401 C401 1.38(6) .
N401 C405 1.40(6) .
N402 C407 1.49(5) .
N402 C406 1.50(7) .
N403 C412 1.45(6) .
N403 C411 1.57(9) .
N404 C417 1.29(7) .
N404 C413 1.31(7) .
N405 C418 1.46(2) .
N406 C419 1.46(2) .
N501 C501 1.37(6) .
N501 C505 1.40(6) .
N502 C506 1.36(7) .
N502 C507 1.38(7) .
N503 C512 1.41(6) .
N503 C511 1.50(6) .
N504 C513 1.18(7) .
N504 C517 1.29(8) .
N505 C518 1.45(2) .
N506 C519 1.46(2) .
N601 C605 1.19(8) .
N601 C601 1.39(9) .
N602 C606 1.40(8) .
N602 C607 1.42(6) .
N603 C612 1.43(5) .
N603 C611 1.59(6) .
N604 C613 1.28(5) .
N604 C617 1.42(5) .
N605 C618 1.47(4) .
N606 C619 1.45(2) .
C401 C402 1.39(7) .
C402 C403 1.36(6) .
C403 C404 1.28(8) .
C403 C406 1.51(7) .
C404 C405 1.44(8) .
C407 C408 1.50(7) .
C408 C409 1.48(7) .
C409 C410 1.44(9) .
C410 C411 1.28(10) .
C412 C415 1.49(7) .
C413 C414 1.48(8) .
C414 C415 1.42(7) .
C415 C416 1.30(7) .
C416 C417 1.46(7) .
C418 C419 1.53(2) .
C501 C502 1.34(6) .
C502 C503 1.56(8) .
C503 C504 1.23(7) .
C503 C506 1.56(6) .
C504 C505 1.33(6) .
C507 C508 1.42(7) .
C508 C509 1.41(7) .
C509 C510 1.50(7) .
C510 C511 1.52(7) .
C512 C515 1.48(7) .
C513 C514 1.23(7) .
C514 C515 1.39(5) .
C515 C516 1.39(7) .
C516 C517 1.46(8) .
C518 C519 1.54(2) .
C601 C602 1.55(10) .
C602 C603 1.32(9) .
C603 C604 1.30(10) .
C603 C606 1.51(9) .
C604 C605 1.45(12) .
C607 C608 1.36(6) .
C608 C609 1.51(7) .
C609 C610 1.56(7) .
C610 C611 1.45(8) .
C612 C615 1.61(5) .
C613 C614 1.41(6) .
C614 C615 1.44(6) .
C615 C616 1.40(6) .
C616 C617 1.36(5) .
C618 C619 1.54(3) .
O701 C701 1.25(6) .
O702 C703 1.28(6) .
O703 C705 1.17(6) .
O704 C707 1.22(6) .
O705 C709 1.27(5) .
O706 C711 1.15(6) .
N701 C701 1.30(7) .
N701 C713 1.44(5) .
N701 C712 1.47(6) 2_757
N702 C701 1.39(6) .
N702 C714 1.50(6) .
N702 C702 1.56(6) .
N703 C702 1.38(6) .
N703 C703 1.42(7) .
N703 C715 1.49(7) .
N704 C703 1.31(6) .
N704 C704 1.33(6) .
N704 C716 1.47(5) .
N705 C717 1.47(7) .
N705 C704 1.47(6) .
N705 C705 1.51(6) .
N706 C706 1.38(5) .
N706 C705 1.42(6) .
N706 C718 1.43(6) .
N707 C707 1.32(7) .
N707 C706 1.44(5) 2_757
N707 C713 1.48(5) .
N708 C707 1.43(6) .
N708 C714 1.49(5) .
N708 C708 1.54(6) .
N709 C709 1.33(6) .
N709 C708 1.46(6) .
N709 C715 1.47(5) .
N710 C709 1.30(6) .
N710 C710 1.37(6) .
N710 C716 1.48(5) .
N711 C711 1.32(5) .
N711 C717 1.41(7) .
N711 C710 1.47(5) .
N712 C711 1.36(6) .
N712 C712 1.41(5) .
N712 C718 1.55(7) .
C706 N707 1.44(5) 2_757
C712 N701 1.47(6) 2_757
C713 C714 1.70(6) .
C715 C716 1.59(7) .
C717 C718 1.62(7) .
O801 C801 1.15(5) .
O802 C803 1.21(5) .
O803 C805 1.23(5) .
O804 C807 1.17(6) .
O805 C809 1.20(6) .
O806 C811 1.19(6) .
N801 C801 1.35(6) .
N801 C812 1.46(7) 2_776
N801 C813 1.48(6) .
N802 C802 1.37(6) .
N802 C801 1.36(6) .
N802 C814 1.43(7) .
N803 C802 1.37(7) .
N803 C803 1.44(7) .
N803 C815 1.48(5) .
N804 C816 1.42(6) .
N804 C804 1.44(7) .
N804 C803 1.44(7) .
N805 C805 1.32(6) .
N805 C804 1.34(6) .
N805 C817 1.43(5) .
N806 C806 1.39(6) .
N806 C805 1.44(6) .
N806 C818 1.52(6) .
N807 C807 1.41(7) .
N807 C806 1.42(6) 2_776
N807 C813 1.42(6) .
N808 C807 1.41(7) .
N808 C814 1.49(6) .
N808 C808 1.58(7) .
N809 C808 1.34(7) .
N809 C809 1.43(7) .
N809 C815 1.50(6) .
N810 C809 1.34(7) .
N810 C816 1.47(6) .
N810 C810 1.50(7) .
N811 C811 1.39(7) .
N811 C810 1.38(6) .
N811 C817 1.37(6) .
N812 C811 1.35(6) .
N812 C812 1.43(6) .
N812 C818 1.59(7) .
C806 N807 1.42(6) 2_776
C812 N801 1.46(7) 2_776
C813 C814 1.58(8) .
C815 C816 1.47(7) .
C817 C818 1.41(7) .
N901 O903 1.19(3) .
N901 O901 1.20(3) .
N901 O902 1.20(3) .
N902 O905 1.15(5) .
N902 O906 1.15(5) .
N902 O904 1.16(5) .
N903 O909 1.21(4) .
N903 O908 1.26(4) .
N903 O907 1.25(3) .
N904 O911 1.17(3) .
N904 O910 1.17(3) .
N904 O912 1.19(3) .
N905 O913 1.33(6) .
N905 O914 1.38(5) .
N905 O915 1.39(5) .
N906 O918 1.58(6) .
N906 O917 1.60(6) .
N906 O916 1.62(5) .
N907 O921 1.26(11) .
N907 O919 1.3(2) .
N907 O920 1.3(2) .
N908 O922 1.53(7) .
N908 O924 1.61(12) .
N908 O923 1.62(11) .
O904 O905 1.89(12) .
O916 O917 1.84(9) .
O919 O921 0.4(3) .
O923 O924 1.22(14) .
O56W O56' 1.0567 .
O57W O57' 1.2001 .
O58W O58' 1.2211 .
O59W O59' 1.5736 .
O61A O61W 1.7078 .
O61B O61W 1.1627 .
O62W O62B 1.6457 .
O62W O62A 1.6811 .
O62W O62A 1.7939 2_757
O62B O62A 1.6129 2_757
O62A O62B 1.6130 2_757
O62A O62W 1.7940 2_757
O63W O63B 1.4845 .
O65A O65B 1.3553 .
O65A O65W 1.5534 .
O65B O65W 1.3228 .
O66W O66' 0.9494 .
O69W O69' 1.6463 .
O70W O70' 1.7461 .
